data_7105551
loop_
_publ_author_name
'Ohta, Natsuki'
'Fuyuhiro, Akira'
'Yamanari, Kazuaki'

_publ_section_title
;
 Crystal structure and chiral recognition of supramolecular complex
 composed of tris(1,2-diaminoethane)cobalt(iii) carbonate and
 \a-cyclodextrin, [Co(en)3]2(CO3)3&#x00B7;2(\a-CDX)
;
_journal_issue 20
_journal_name_full 'Chemical Communications'
_journal_page_first 3535
_journal_paper_doi 10.1039/b923824g
_journal_volume 46
_journal_year 2010
_chemical_formula_moiety 'C43.50 H110 Co N6 O47.50 '
_chemical_formula_sum 'C43.5 H110 Co N6 O47.5'
_chemical_formula_weight 1536.29
_space_group_IT_number 1
_symmetry_cell_setting triclinic
_symmetry_Int_Tables_number 1
_symmetry_space_group_name_Hall 'P 1'
_symmetry_space_group_name_H-M 'P 1'
_cell_angle_alpha 77.410(13)
_cell_angle_beta 66.587(14)
_cell_angle_gamma 65.518(13)
_cell_formula_units_Z 2
_cell_length_a 13.8755(3)
_cell_length_b 17.7282(3)
_cell_length_c 17.4932(3)
_cell_measurement_reflns_used 9342
_cell_measurement_temperature 200
_cell_measurement_theta_max 27.6
_cell_measurement_theta_min 3.0
_cell_volume 3586.5(5)
_computing_cell_refinement CrystalClear
_computing_data_collection CrystalClear
_computing_data_reduction CrystalStructure
_computing_publication_material 'CrystalStructure 3.8'
_computing_structure_refinement SHELXL
_computing_structure_solution SHELXS97
_diffrn_detector_area_resol_mean 7.31
_diffrn_measured_fraction_theta_full 0.934
_diffrn_measured_fraction_theta_max 0.934
_diffrn_measurement_device_type 'Rigaku Mercury'
_diffrn_measurement_method 06w
_diffrn_radiation_type 'Mo K06a'
_diffrn_radiation_wavelength 0.71070
_diffrn_reflns_av_R_equivalents 0.035
_diffrn_reflns_limit_h_max 17
_diffrn_reflns_limit_h_min -17
_diffrn_reflns_limit_k_max 21
_diffrn_reflns_limit_k_min -22
_diffrn_reflns_limit_l_max 22
_diffrn_reflns_limit_l_min -22
_diffrn_reflns_number 34549
_diffrn_reflns_theta_full 27.58
_diffrn_reflns_theta_max 27.58
_exptl_absorpt_coefficient_mu 0.348
_exptl_absorpt_correction_T_max 0.966
_exptl_absorpt_correction_T_min 0.768
_exptl_absorpt_correction_type multi-scan
_exptl_absorpt_process_details 'Jacobson, R. (1998) Private communication'
_exptl_crystal_colour yellow
_exptl_crystal_density_diffrn 1.423
_exptl_crystal_density_method 'not measured'
_exptl_crystal_description platelet
_exptl_crystal_F_000 1640.00
_exptl_crystal_size_max 0.35
_exptl_crystal_size_mid 0.20
_exptl_crystal_size_min 0.10
_refine_diff_density_max 2.26
_refine_diff_density_min -2.78
_refine_ls_abs_structure_Flack 0.031(22)
_refine_ls_extinction_method none
_refine_ls_goodness_of_fit_ref 1.467
_refine_ls_number_parameters 850
_refine_ls_number_reflns 26827
_refine_ls_R_factor_gt 0.1368
_refine_ls_shift/su_max 0.0010
_refine_ls_structure_factor_coef Fsqd
_refine_ls_weighting_details 'w = 1/[06s^2^(Fo^2^)+(0.2000P)^2^+0.0000P] where P=(Fo^2^+2Fc^2^)/3'
_refine_ls_weighting_scheme calc
_refine_ls_wR_factor_ref 0.3981
_reflns_number_gt 22063
_reflns_number_total 26827
_reflns_threshold_expression F^2^>2.006s(F^2^)
_cod_data_source_file b923824g.txt
_cod_data_source_block '_cystal_1_(C43.5H110N6O47.5Co1)'
_cod_original_cell_volume 3586.46(11)
_cod_original_formula_sum 'C43.50 H110 Co N6 O47.50 '
_cod_database_code 7105551

loop_
_symmetry_equiv_pos_site_id
_symmetry_equiv_pos_as_xyz
1 +X,+Y,+Z

loop_
_atom_site_label
_atom_site_type_symbol
_atom_site_fract_x
_atom_site_fract_y
_atom_site_fract_z
_atom_site_U_iso_or_equiv
_atom_site_adp_type
_atom_site_occupancy
_atom_site_symmetry_multiplicity
_atom_site_calc_flag
_atom_site_refinement_flags
_atom_site_disorder_assembly
_atom_site_disorder_group
Co(1) Co 1.34400(10) -0.09013(8) 0.04663(7) 0.0308(2) Uiso 1.00 1 d . . .
Co(2) Co 0.91687(8) 0.20974(7) -0.20161(6) 0.0236(2) Uiso 1.00 1 d . . .
O(11A) O 1.0422(5) 0.2653(3) 0.2409(3) 0.0260(12) Uiso 1.00 1 d . . .
O(11B) O 1.2279(6) 0.1166(4) 0.1878(4) 0.0395(15) Uiso 1.00 1 d . . .
O(11C) O 1.1139(6) 0.0157(5) 0.2918(5) 0.0435(17) Uiso 1.00 1 d . . .
O(11E) O 1.0340(5) 0.2533(4) 0.3753(3) 0.0268(12) Uiso 1.00 1 d . . .
O(11F) O 0.9187(6) 0.2170(5) 0.5475(5) 0.0445(17) Uiso 1.00 1 d . . .
O(12A) O 0.8817(5) 0.1156(4) 0.4047(4) 0.0308(13) Uiso 1.00 1 d . . .
O(12B) O 0.9543(6) -0.0545(4) 0.3786(4) 0.0372(15) Uiso 1.00 1 d . . .
O(12C) O 0.7301(6) -0.0386(5) 0.3784(5) 0.0448(17) Uiso 1.00 1 d . . .
O(12E) O 0.7377(5) 0.1131(4) 0.5343(4) 0.0353(14) Uiso 1.00 1 d . . .
O(12F) O 0.5467(14) 0.2618(11) 0.6072(11) 0.052(3) Uiso 0.50 1 d P . .
O(12G) O 0.5332(17) 0.1290(13) 0.6421(13) 0.064(4) Uiso 0.50 1 d P . .
O(13A) O 0.5759(5) 0.1277(4) 0.4120(4) 0.0308(13) Uiso 1.00 1 d . . .
O(13B) O 0.5586(6) 0.0168(4) 0.3199(4) 0.0395(15) Uiso 1.00 1 d . . .
O(13C) O 0.4672(6) 0.1399(5) 0.2218(5) 0.0438(17) Uiso 1.00 1 d . . .
O(13E) O 0.3782(5) 0.1967(4) 0.4676(3) 0.0280(12) Uiso 1.00 1 d . . .
O(13F) O 0.1769(7) 0.3257(6) 0.4917(5) 0.053(2) Uiso 1.00 1 d . . .
O(14A) O 0.4086(5) 0.3063(4) 0.2754(3) 0.0270(12) Uiso 1.00 1 d . . .
O(14B) O 0.3671(5) 0.2812(4) 0.1439(4) 0.0330(13) Uiso 1.00 1 d . . .
O(14C) O 0.4859(5) 0.3894(4) 0.0322(3) 0.0282(12) Uiso 1.00 1 d . . .
O(14E) O 0.3017(5) 0.4470(4) 0.2843(3) 0.0266(12) Uiso 1.00 1 d . . .
O(14F) O 0.2911(6) 0.6101(5) 0.2686(4) 0.0403(16) Uiso 1.00 1 d . . .
O(15A) O 0.5588(5) 0.4625(3) 0.1176(3) 0.0254(11) Uiso 1.00 1 d . . .
O(15B) O 0.6659(5) 0.4428(3) -0.0532(3) 0.0261(12) Uiso 1.00 1 d . . .
O(15C) O 0.8877(5) 0.4115(4) -0.0622(4) 0.0311(13) Uiso 1.00 1 d . . .
O(15E) O 0.5975(4) 0.5807(3) 0.1172(3) 0.0242(11) Uiso 1.00 1 d . . .
O(15F) O 0.7188(5) 0.6597(4) 0.1475(4) 0.0344(14) Uiso 1.00 1 d . . .
O(16A) O 0.8837(4) 0.4354(3) 0.0969(3) 0.0256(11) Uiso 1.00 1 d . . .
O(16B) O 1.0840(5) 0.3524(4) -0.0318(4) 0.0326(13) Uiso 1.00 1 d . . .
O(16C) O 1.1826(5) 0.2253(3) 0.0704(3) 0.0260(12) Uiso 1.00 1 d . . .
O(16E) O 0.9781(5) 0.4726(4) 0.1595(3) 0.0265(12) Uiso 1.00 1 d . . .
O(16F) O 1.0513(5) 0.4496(4) 0.2964(4) 0.0341(14) Uiso 1.00 1 d . . .
O(21A) O 0.4939(4) 0.5826(3) 0.8141(3) 0.0242(11) Uiso 1.00 1 d . . .
O(21B) O 0.4862(5) 0.6857(4) 0.9297(4) 0.0348(14) Uiso 1.00 1 d . . .
O(21C) O 0.5330(5) 0.8055(4) 0.8149(4) 0.0342(14) Uiso 1.00 1 d . . .
O(21E) O 0.6871(5) 0.5568(3) 0.7359(3) 0.0266(12) Uiso 1.00 1 d . . .
O(21F) O 0.7768(6) 0.5035(4) 0.5652(4) 0.0395(15) Uiso 1.00 1 d . . .
O(22A) O 0.5969(4) 0.7570(3) 0.6468(3) 0.0233(11) Uiso 1.00 1 d . . .
O(22B) O 0.5397(5) 0.9209(4) 0.6949(4) 0.0344(14) Uiso 1.00 1 d . . .
O(22C) O 0.4083(6) 0.9908(4) 0.5874(4) 0.0391(15) Uiso 1.00 1 d . . .
O(22E) O 0.7044(5) 0.7787(4) 0.5117(4) 0.0303(13) Uiso 1.00 1 d . . .
O(22F) O 0.7600(6) 0.6729(5) 0.3743(4) 0.0409(16) Uiso 1.00 1 d . . .
O(23A) O 0.4287(5) 0.8647(4) 0.4953(3) 0.0271(12) Uiso 1.00 1 d . . .
O(23B) O 0.2851(5) 1.0247(4) 0.4924(4) 0.0353(14) Uiso 1.00 1 d . . .
O(23C) O 0.0883(5) 0.9873(4) 0.5209(4) 0.0304(13) Uiso 1.00 1 d . . .
O(23E) O 0.4154(5) 0.8207(3) 0.3824(3) 0.0260(12) Uiso 1.00 1 d . . .
O(23F) O 0.3428(6) 0.7312(4) 0.3116(4) 0.0401(15) Uiso 1.00 1 d . . .
O(24A) O 0.1390(5) 0.8116(3) 0.5232(3) 0.0258(11) Uiso 1.00 1 d . . .
O(24B) O -0.0823(6) 0.9206(5) 0.6072(4) 0.0411(16) Uiso 1.00 1 d . . .
O(24C) O -0.1502(6) 0.7988(5) 0.7256(5) 0.0437(17) Uiso 1.00 1 d . . .
O(24E) O 0.0776(5) 0.7260(4) 0.4825(4) 0.0339(14) Uiso 1.00 1 d . . .
O(24F) O 0.0239(7) 0.5866(5) 0.4968(5) 0.0462(17) Uiso 1.00 1 d . . .
O(25A) O 0.0320(5) 0.6407(4) 0.6875(4) 0.0297(12) Uiso 1.00 1 d . . .
O(25B) O -0.1596(6) 0.6662(4) 0.8356(4) 0.0385(15) Uiso 1.00 1 d . . .
O(25C) O -0.0276(5) 0.6083(4) 0.9317(4) 0.0334(13) Uiso 1.00 1 d . . .
O(25E) O 0.0935(5) 0.4975(4) 0.6969(4) 0.0326(13) Uiso 1.00 1 d . . .
O(25F) O 0.2339(10) 0.3465(8) 0.7290(8) 0.078(3) Uiso 1.00 1 d . . .
O(26A) O 0.2139(4) 0.5269(3) 0.8349(3) 0.0245(11) Uiso 1.00 1 d . . .
O(26B) O 0.1335(6) 0.5719(4) 0.9986(4) 0.0381(15) Uiso 1.00 1 d . . .
O(26C) O 0.3237(5) 0.6209(4) 0.9774(4) 0.0345(14) Uiso 1.00 1 d . . .
O(26E) O 0.3783(5) 0.4215(4) 0.8382(3) 0.0289(12) Uiso 1.00 1 d . . .
O(26F) O 0.6170(6) 0.3574(5) 0.8025(4) 0.0413(16) Uiso 1.00 1 d . . .
O(31) O 1.2036(6) 0.1514(5) -0.1795(5) 0.0430(16) Uiso 1.00 1 d . . .
O(32) O 1.2479(7) 0.0471(6) -0.2644(5) 0.054(2) Uiso 1.00 1 d . . .
O(33) O 1.3848(6) 0.0635(4) -0.2428(4) 0.0384(15) Uiso 1.00 1 d . . .
O(34) O 0.5374(6) 0.2658(4) -0.0646(4) 0.0379(15) Uiso 1.00 1 d . . .
O(35) O 0.4758(7) 0.2018(5) -0.1225(5) 0.0498(19) Uiso 1.00 1 d . . .
O(36) O 0.3645(6) 0.2646(4) 0.0036(4) 0.0392(15) Uiso 1.00 1 d . . .
O(37) O 1.1533(8) -0.2329(6) 0.0300(6) 0.061(2) Uiso 1.00 1 d . . .
O(38) O 0.9927(12) -0.1769(10) 0.1457(9) 0.095(3) Uiso 1.00 1 d . . .
O(39) O 1.0661(8) -0.3107(6) 0.1187(6) 0.063(2) Uiso 1.00 1 d . . .
O(51) O 0.0107(5) 0.4476(4) 0.4610(4) 0.0346(14) Uiso 1.00 1 d . . .
O(52) O 0.5032(6) 0.7879(5) 0.1967(5) 0.0436(17) Uiso 1.00 1 d . . .
O(53) O 1.1285(7) 0.1857(5) 0.5323(5) 0.0469(18) Uiso 1.00 1 d . . .
O(54) O 0.9578(7) 0.6767(5) 0.3800(5) 0.052(2) Uiso 1.00 1 d . . .
O(55) O 1.1199(7) 0.5846(6) 0.2337(6) 0.056(2) Uiso 1.00 1 d . . .
O(56) O 0.4394(8) 0.0608(6) -0.1162(6) 0.057(2) Uiso 1.00 1 d . . .
O(57) O 0.6746(8) 0.7108(6) -0.0062(6) 0.059(2) Uiso 1.00 1 d . . .
O(58) O 0.9325(7) 0.8306(5) 0.3065(5) 0.052(2) Uiso 1.00 1 d . . .
O(59) O 0.5735(10) -0.0989(7) 0.2190(7) 0.072(2) Uiso 1.00 1 d . . .
O(60) O 0.6911(11) -0.0029(8) 0.6972(8) 0.082(3) Uiso 1.00 1 d . . .
O(61) O 0.7922(11) -0.1243(8) 0.1063(8) 0.080(3) Uiso 1.00 1 d . . .
O(62) O 0.6530(11) 0.5624(9) 0.4595(9) 0.088(3) Uiso 1.00 1 d . . .
O(63) O 0.6856(11) 0.0467(9) 0.0907(9) 0.088(3) Uiso 1.00 1 d . . .
O(64) O 0.6864(15) 0.0766(12) -0.0693(12) 0.116(5) Uiso 1.00 1 d . . .
O(65) O -0.1077(11) 0.7906(9) 0.9528(9) 0.088(3) Uiso 1.00 1 d . . .
O(66) O 0.0921(14) 0.8250(11) 0.9061(11) 0.106(4) Uiso 1.00 1 d . . .
O(67) O 0.6599(17) 0.1835(14) 0.7294(14) 0.131(6) Uiso 1.00 1 d . . .
O(68) O 0.9573(15) -0.0040(12) -0.0577(11) 0.113(5) Uiso 1.00 1 d . . .
O(69) O 0.2772(6) 0.2596(4) 0.8510(4) 0.0394(15) Uiso 1.00 1 d . . .
O(70) O 0.8813(9) 0.6496(7) 0.2008(7) 0.067(2) Uiso 1.00 1 d . . .
O(71) O 0.847(2) 0.7072(18) 0.1974(16) 0.080(6) Uiso 0.50 1 d P . .
O(72) O 0.9890(19) -0.0340(15) 0.1117(15) 0.072(5) Uiso 0.50 1 d P . .
O(73) O 0.823(5) 0.119(4) 0.163(4) 0.18(2) Uiso 0.50 1 d P . .
O(74) O 0.795(7) 0.225(6) 0.217(6) 0.25(3) Uiso 0.50 1 d P . .
O(75) O 0.697(4) 0.336(3) 0.312(3) 0.172(18) Uiso 0.50 1 d P . .
O(76) O 0.621(6) 0.452(4) 0.377(4) 0.21(2) Uiso 0.50 1 d P . .
O(77) O 0.397(6) 0.531(5) 0.497(5) 0.23(2) Uiso 0.50 1 d P . .
O(78) O 0.354(4) 0.701(3) 0.636(3) 0.157(16) Uiso 0.50 1 d P . .
O(79) O 0.243(3) 0.876(2) 0.770(2) 0.112(9) Uiso 0.50 1 d P . .
O(80) O 0.1962(18) 0.2582(14) 0.6468(13) 0.064(5) Uiso 0.50 1 d P . .
O(81) O 0.278(4) 0.203(4) 0.632(3) 0.170(18) Uiso 0.50 1 d P . .
O(82) O -0.1676(18) 0.9077(14) 0.8381(13) 0.064(4) Uiso 0.50 1 d P . .
N(1) N 1.3037(8) -0.1267(6) -0.0331(6) 0.0415(19) Uiso 1.00 1 d . . .
N(2) N 1.2657(9) 0.0235(7) 0.0214(7) 0.053(2) Uiso 1.00 1 d . . .
N(3) N 1.4910(7) -0.0968(6) -0.0405(5) 0.0397(19) Uiso 1.00 1 d . . .
N(4) N 1.3874(9) -0.0488(7) 0.1215(7) 0.051(2) Uiso 1.00 1 d . . .
N(5) N 1.4161(7) -0.2082(5) 0.0722(5) 0.0361(17) Uiso 1.00 1 d . . .
N(6) N 1.2000(10) -0.0910(7) 0.1426(7) 0.058(2) Uiso 1.00 1 d . . .
N(11A) N 1.0072(12) 0.0922(9) -0.2091(9) 0.028(2) Uiso 0.50 1 d P . .
N(11B) N 1.0612(12) 0.1428(10) -0.2994(9) 0.028(3) Uiso 0.50 1 d P . .
N(12A) N 0.8590(13) 0.1890(10) -0.2767(9) 0.029(3) Uiso 0.50 1 d P . .
N(12B) N 0.8639(14) 0.1163(11) -0.2045(10) 0.035(3) Uiso 0.50 1 d P . .
N(13A) N 1.0489(13) 0.2294(10) -0.2866(10) 0.033(3) Uiso 0.50 1 d P . .
N(13B) N 0.9734(13) 0.2977(10) -0.2108(9) 0.030(3) Uiso 0.50 1 d P . .
N(14A) N 0.8351(12) 0.3305(9) -0.2031(9) 0.026(2) Uiso 0.50 1 d P . .
N(14B) N 0.8536(14) 0.2719(11) -0.2827(11) 0.037(3) Uiso 0.50 1 d P . .
N(15A) N 0.9656(12) 0.2289(9) -0.1159(9) 0.027(2) Uiso 0.50 1 d P . .
N(15B) N 0.9854(12) 0.1508(9) -0.1237(9) 0.026(2) Uiso 0.50 1 d P . .
N(16A) N 0.7815(14) 0.1993(11) -0.1030(10) 0.035(3) Uiso 0.50 1 d P . .
N(16B) N 0.7727(12) 0.2665(9) -0.1021(9) 0.028(3) Uiso 0.50 1 d P . .
C(1) C 1.2582(11) -0.0540(8) -0.0777(8) 0.051(2) Uiso 1.00 1 d . . .
C(2) C 1.1909(12) 0.0220(9) -0.0205(9) 0.059(3) Uiso 1.00 1 d . . .
C(3) C 1.5629(11) -0.0838(8) 0.0006(8) 0.052(2) Uiso 1.00 1 d . . .
C(4) C 1.4789(11) -0.0197(8) 0.0703(8) 0.052(2) Uiso 1.00 1 d . . .
C(5) C 1.3255(10) -0.2359(7) 0.1239(7) 0.045(2) Uiso 1.00 1 d . . .
C(6) C 1.2327(10) -0.1646(7) 0.1864(7) 0.046(2) Uiso 1.00 1 d . . .
C(11A) C 1.1062(7) 0.2319(5) 0.2896(5) 0.0269(16) Uiso 1.00 1 d . . .
C(11B) C 1.1566(8) 0.1362(6) 0.2742(5) 0.0312(18) Uiso 1.00 1 d . . .
C(11C) C 1.0631(8) 0.1056(6) 0.3012(6) 0.0323(18) Uiso 1.00 1 d . . .
C(11D) C 0.9788(7) 0.1343(5) 0.3923(5) 0.0262(16) Uiso 1.00 1 d . . .
C(11E) C 0.9367(7) 0.2287(5) 0.4041(5) 0.0279(17) Uiso 1.00 1 d . . .
C(11F) C 0.8648(8) 0.2628(6) 0.4941(6) 0.0340(19) Uiso 1.00 1 d . . .
C(12A) C 0.8463(7) 0.0668(6) 0.4724(5) 0.0300(18) Uiso 1.00 1 d . . .
C(12B) C 0.8400(8) -0.0078(6) 0.4395(6) 0.0330(19) Uiso 1.00 1 d . . .
C(12C) C 0.7533(7) 0.0268(6) 0.3988(5) 0.0303(18) Uiso 1.00 1 d . . .
C(12D) C 0.6395(7) 0.0857(5) 0.4602(5) 0.0278(17) Uiso 1.00 1 d . . .
C(12E) C 0.6502(8) 0.1486(6) 0.5045(6) 0.036(2) Uiso 1.00 1 d . . .
C(12F) C 0.5410(10) 0.1905(8) 0.5799(8) 0.050(2) Uiso 1.00 1 d . . .
C(13A) C 0.4699(7) 0.1213(5) 0.4311(5) 0.0279(17) Uiso 1.00 1 d . . .
C(13B) C 0.4684(8) 0.0961(6) 0.3535(5) 0.0309(18) Uiso 1.00 1 d . . .
C(13C) C 0.4775(8) 0.1618(6) 0.2915(6) 0.0334(19) Uiso 1.00 1 d . . .
C(13D) C 0.3822(7) 0.2471(5) 0.3302(5) 0.0269(16) Uiso 1.00 1 d . . .
C(13E) C 0.3829(7) 0.2663(5) 0.4144(5) 0.0271(16) Uiso 1.00 1 d . . .
C(13F) C 0.2790(9) 0.3420(7) 0.4633(6) 0.040(2) Uiso 1.00 1 d . . .
C(14A) C 0.3196(7) 0.3682(5) 0.2570(5) 0.0261(16) Uiso 1.00 1 d . . .
C(14B) C 0.3506(7) 0.3639(5) 0.1640(5) 0.0283(17) Uiso 1.00 1 d . . .
C(14C) C 0.4601(7) 0.3799(5) 0.1181(5) 0.0237(15) Uiso 1.00 1 d . . .
C(14D) C 0.4465(6) 0.4615(5) 0.1505(5) 0.0230(15) Uiso 1.00 1 d . . .
C(14E) C 0.4066(7) 0.4636(5) 0.2459(5) 0.0264(16) Uiso 1.00 1 d . . .
C(14F) C 0.3805(8) 0.5439(6) 0.2855(6) 0.0342(19) Uiso 1.00 1 d . . .
C(15A) C 0.5790(6) 0.5300(5) 0.0737(4) 0.0224(15) Uiso 1.00 1 d . . .
C(15B) C 0.6857(6) 0.4931(5) -0.0079(5) 0.0233(15) Uiso 1.00 1 d . . .
C(15C) C 0.7883(6) 0.4408(5) 0.0127(5) 0.0227(15) Uiso 1.00 1 d . . .
C(15D) C 0.8012(6) 0.4924(5) 0.0683(4) 0.0214(14) Uiso 1.00 1 d . . .
C(15E) C 0.6892(7) 0.5321(5) 0.1451(5) 0.0248(15) Uiso 1.00 1 d . . .
C(15F) C 0.6934(7) 0.5952(6) 0.1953(5) 0.0307(18) Uiso 1.00 1 d . . .
C(16A) C 0.9828(7) 0.4505(5) 0.0841(5) 0.0240(15) Uiso 1.00 1 d . . .
C(16B) C 1.0886(7) 0.3685(5) 0.0423(5) 0.0242(15) Uiso 1.00 1 d . . .
C(16C) C 1.0833(6) 0.2997(5) 0.1021(5) 0.0229(15) Uiso 1.00 1 d . . .
C(16D) C 1.0667(6) 0.3277(5) 0.1856(5) 0.0235(15) Uiso 1.00 1 d . . .
C(16E) C 0.9636(6) 0.4111(5) 0.2198(5) 0.0227(15) Uiso 1.00 1 d . . .
C(16F) C 0.9490(7) 0.4469(5) 0.2994(5) 0.0288(17) Uiso 1.00 1 d . . .
C(21A) C 0.5961(7) 0.5776(5) 0.8168(5) 0.0241(15) Uiso 1.00 1 d . . .
C(21B) C 0.5769(7) 0.6621(5) 0.8481(5) 0.0241(15) Uiso 1.00 1 d . . .
C(21C) C 0.5456(7) 0.7270(5) 0.7892(5) 0.0248(16) Uiso 1.00 1 d . . .
C(21D) C 0.6388(6) 0.7005(5) 0.7004(5) 0.0229(15) Uiso 1.00 1 d . . .
C(21E) C 0.6629(6) 0.6116(5) 0.6751(4) 0.0221(15) Uiso 1.00 1 d . . .
C(21F) C 0.7679(7) 0.5810(6) 0.5943(5) 0.0301(18) Uiso 1.00 1 d . . .
C(22A) C 0.6596(7) 0.8049(6) 0.5951(5) 0.0301(18) Uiso 1.00 1 d . . .
C(22B) C 0.5786(8) 0.8954(6) 0.6098(5) 0.0312(18) Uiso 1.00 1 d . . .
C(22C) C 0.4796(7) 0.9059(5) 0.5875(5) 0.0265(16) Uiso 1.00 1 d . . .
C(22D) C 0.5237(7) 0.8674(5) 0.5017(5) 0.0286(17) Uiso 1.00 1 d . . .
C(22E) C 0.6186(7) 0.7802(5) 0.4852(5) 0.0262(16) Uiso 1.00 1 d . . .
C(22F) C 0.6811(8) 0.7591(6) 0.3916(6) 0.035(2) Uiso 1.00 1 d . . .
C(23A) C 0.4056(7) 0.8891(5) 0.4239(5) 0.0241(15) Uiso 1.00 1 d . . .
C(23B) C 0.2882(7) 0.9582(6) 0.4504(5) 0.0302(18) Uiso 1.00 1 d . . .
C(23C) C 0.1994(7) 0.9235(5) 0.5055(5) 0.0258(16) Uiso 1.00 1 d . . .
C(23D) C 0.2154(7) 0.8467(5) 0.4627(5) 0.0256(16) Uiso 1.00 1 d . . .
C(23E) C 0.3370(6) 0.7823(5) 0.4355(4) 0.0217(15) Uiso 1.00 1 d . . .
C(23F) C 0.3620(8) 0.7085(6) 0.3847(5) 0.0311(18) Uiso 1.00 1 d . . .
C(24A) C 0.0501(7) 0.8091(6) 0.5071(5) 0.0303(18) Uiso 1.00 1 d . . .
C(24B) C -0.0599(7) 0.8380(6) 0.5862(5) 0.0308(18) Uiso 1.00 1 d . . .
C(24C) C -0.0448(7) 0.7805(5) 0.6552(5) 0.0297(18) Uiso 1.00 1 d . . .
C(24D) C -0.0027(7) 0.6903(5) 0.6270(5) 0.0273(17) Uiso 1.00 1 d . . .
C(24E) C 0.0997(7) 0.6658(5) 0.5434(5) 0.0285(17) Uiso 1.00 1 d . . .
C(24F) C 0.1213(8) 0.5850(6) 0.5049(6) 0.0340(19) Uiso 1.00 1 d . . .
C(25A) C -0.0031(7) 0.5755(6) 0.7201(5) 0.0306(18) Uiso 1.00 1 d . . .
C(25B) C -0.0607(8) 0.5910(6) 0.8142(6) 0.036(2) Uiso 1.00 1 d . . .
C(25C) C 0.0252(7) 0.5934(6) 0.8436(5) 0.0303(18) Uiso 1.00 1 d . . .
C(25D) C 0.1310(7) 0.5143(5) 0.8162(5) 0.0248(16) Uiso 1.00 1 d . . .
C(25E) C 0.1800(7) 0.4948(5) 0.7235(5) 0.0269(16) Uiso 1.00 1 d . . .
C(25F) C 0.2759(9) 0.4096(7) 0.6930(7) 0.041(2) Uiso 1.00 1 d . . .
C(26A) C 0.2629(7) 0.4714(5) 0.8861(5) 0.0259(16) Uiso 1.00 1 d . . .
C(26B) C 0.2537(7) 0.5234(6) 0.9538(5) 0.0298(18) Uiso 1.00 1 d . . .
C(26C) C 0.3192(7) 0.5783(5) 0.9167(5) 0.0265(16) Uiso 1.00 1 d . . .
C(26D) C 0.4437(7) 0.5261(5) 0.8600(5) 0.0245(15) Uiso 1.00 1 d . . .
C(26E) C 0.4464(7) 0.4697(5) 0.7972(5) 0.0280(17) Uiso 1.00 1 d . . .
C(26F) C 0.5671(8) 0.4043(6) 0.7501(6) 0.037(2) Uiso 1.00 1 d . . .
C(31) C 1.2788(9) 0.0895(7) -0.2305(6) 0.040(2) Uiso 1.00 1 d . . .
C(32) C 0.4593(8) 0.2459(6) -0.0617(5) 0.0320(18) Uiso 1.00 1 d . . .
C(33) C 1.0696(10) -0.2387(8) 0.1005(8) 0.049(2) Uiso 1.00 1 d . . .
C(101) C 1.039(2) 0.0633(16) -0.3138(16) 0.071(5) Uiso 0.70 1 d P . .
C(102) C 0.895(2) 0.0988(16) -0.2831(15) 0.068(5) Uiso 0.70 1 d P . .
C(103) C 1.0176(18) 0.3225(14) -0.2870(13) 0.051(4) Uiso 0.60 1 d P . .
C(104) C 0.8992(15) 0.3619(12) -0.2744(12) 0.036(3) Uiso 0.60 1 d P . .
C(105) C 0.9066(8) 0.1991(6) -0.0373(6) 0.0344(19) Uiso 1.00 1 d . . .
C(106) C 0.7859(8) 0.2232(6) -0.0274(6) 0.0348(19) Uiso 1.00 1 d . . .
C(111) C 0.983(2) 0.0458(17) -0.2639(17) 0.063(5) Uiso 0.60 1 d P . .
C(112) C 0.898(2) 0.3346(16) -0.3156(15) 0.035(4) Uiso 0.40 1 d P . .
C(113) C 0.909(2) 0.3756(19) -0.250(2) 0.041(6) Uiso 0.40 1 d P . .

loop_
_atom_site_aniso_label
_atom_site_aniso_U_11
_atom_site_aniso_U_22
_atom_site_aniso_U_33
_atom_site_aniso_U_12
_atom_site_aniso_U_13
_atom_site_aniso_U_23
? ? ? ? ? ? ?

loop_
_atom_type_symbol
_atom_type_description
_atom_type_scat_dispersion_real
_atom_type_scat_dispersion_imag
_atom_type_scat_source
C C 0.003 0.002
;
International Tables for Crystallography
(1992, Vol. C, Tables 4.2.6.8 and 6.1.1.4)
;
H H 0.000 0.000
;
International Tables for Crystallography
(1992, Vol. C, Table 6.1.1.4)
;
Co Co 0.349 0.972
;
International Tables for Crystallography
(1992, Vol. C, Tables 4.2.6.8 and 6.1.1.4)
;
N N 0.006 0.003
;
International Tables for Crystallography
(1992, Vol. C, Tables 4.2.6.8 and 6.1.1.4)
;
O O 0.011 0.006
;
International Tables for Crystallography
(1992, Vol. C, Tables 4.2.6.8 and 6.1.1.4)
;

loop_
_geom_angle_atom_site_label_1
_geom_angle_atom_site_label_2
_geom_angle_atom_site_label_3
_geom_angle
_geom_angle_publ_flag
_geom_angle_site_symmetry_1
_geom_angle_site_symmetry_2
_geom_angle_site_symmetry_3
N(1) Co(1) N(2) 91.6(5) yes . . .
N(1) Co(1) N(3) 90.0(4) yes . . .
N(1) Co(1) N(4) 176.7(4) yes . . .
N(1) Co(1) N(5) 85.4(4) yes . . .
N(1) Co(1) N(6) 92.4(5) yes . . .
N(2) Co(1) N(3) 95.9(4) yes . . .
N(2) Co(1) N(4) 86.2(5) yes . . .
N(2) Co(1) N(5) 176.2(6) yes . . .
N(2) Co(1) N(6) 88.5(4) yes . . .
N(3) Co(1) N(4) 87.8(4) yes . . .
N(3) Co(1) N(5) 86.6(3) yes . . .
N(3) Co(1) N(6) 175.0(4) yes . . .
N(4) Co(1) N(5) 96.8(4) yes . . .
N(4) Co(1) N(6) 90.0(5) yes . . .
N(5) Co(1) N(6) 89.2(4) yes . . .
N(11A) Co(2) N(11B) 48.9(5) yes . . .
N(11A) Co(2) N(12A) 83.5(7) yes . . .
N(11A) Co(2) N(12B) 53.7(7) yes . . .
N(11A) Co(2) N(13A) 87.1(6) yes . . .
N(11A) Co(2) N(13B) 125.3(7) yes . . .
N(11A) Co(2) N(14A) 175.1(5) yes . . .
N(11A) Co(2) N(14B) 122.1(8) yes . . .
N(11A) Co(2) N(15A) 96.6(7) yes . . .
N(11A) Co(2) N(15B) 58.7(7) yes . . .
N(11A) Co(2) N(16A) 97.2(6) yes . . .
N(11A) Co(2) N(16B) 126.9(5) yes . . .
N(11B) Co(2) N(12A) 74.0(7) yes . . .
N(11B) Co(2) N(12B) 81.5(7) yes . . .
N(11B) Co(2) N(13A) 43.7(7) yes . . .
N(11B) Co(2) N(13B) 94.1(6) yes . . .
N(11B) Co(2) N(14A) 126.3(5) yes . . .
N(11B) Co(2) N(14B) 88.1(6) yes . . .
N(11B) Co(2) N(15A) 109.7(6) yes . . .
N(11B) Co(2) N(15B) 90.7(6) yes . . .
N(11B) Co(2) N(16A) 143.0(7) yes . . .
N(11B) Co(2) N(16B) 175.4(7) yes . . .
N(12A) Co(2) N(12B) 46.4(7) yes . . .
N(12A) Co(2) N(13A) 97.6(8) yes . . .
N(12A) Co(2) N(13B) 129.1(7) yes . . .
N(12A) Co(2) N(14A) 95.9(7) yes . . .
N(12A) Co(2) N(14B) 43.6(8) yes . . .
N(12A) Co(2) N(15A) 175.0(6) yes . . .
N(12A) Co(2) N(15B) 138.5(7) yes . . .
N(12A) Co(2) N(16A) 89.9(8) yes . . .
N(12A) Co(2) N(16B) 104.5(7) yes . . .
N(12B) Co(2) N(13A) 123.9(7) yes . . .
N(12B) Co(2) N(13B) 174.4(6) yes . . .
N(12B) Co(2) N(14A) 128.8(7) yes . . .
N(12B) Co(2) N(14B) 88.6(9) yes . . .
N(12B) Co(2) N(15A) 130.1(7) yes . . .
N(12B) Co(2) N(15B) 94.0(8) yes . . .
N(12B) Co(2) N(16A) 64.0(7) yes . . .
N(12B) Co(2) N(16B) 94.3(7) yes . . .
N(13A) Co(2) N(13B) 51.1(7) yes . . .
N(13A) Co(2) N(14A) 88.1(6) yes . . .
N(13A) Co(2) N(14B) 80.3(7) yes . . .
N(13A) Co(2) N(15A) 87.4(7) yes . . .
N(13A) Co(2) N(15B) 96.8(7) yes . . .
N(13A) Co(2) N(16A) 171.8(9) yes . . .
N(13A) Co(2) N(16B) 140.8(7) yes . . .
N(13B) Co(2) N(14A) 51.7(7) yes . . .
N(13B) Co(2) N(14B) 87.8(9) yes . . .
N(13B) Co(2) N(15A) 54.6(6) yes . . .
N(13B) Co(2) N(15B) 89.4(8) yes . . .
N(13B) Co(2) N(16A) 121.1(7) yes . . .
N(13B) Co(2) N(16B) 90.3(6) yes . . .
N(14A) Co(2) N(14B) 55.7(8) yes . . .
N(14A) Co(2) N(15A) 84.5(7) yes . . .
N(14A) Co(2) N(15B) 123.3(7) yes . . .
N(14A) Co(2) N(16A) 87.7(6) yes . . .
N(14A) Co(2) N(16B) 58.0(5) yes . . .
N(14B) Co(2) N(15A) 138.4(8) yes . . .
N(14B) Co(2) N(15B) 176.9(9) yes . . .
N(14B) Co(2) N(16A) 103.1(7) yes . . .
N(14B) Co(2) N(16B) 93.8(6) yes . . .
N(15A) Co(2) N(15B) 39.8(7) yes . . .
N(15A) Co(2) N(16A) 85.1(8) yes . . .
N(15A) Co(2) N(16B) 71.5(6) yes . . .
N(15B) Co(2) N(16A) 79.5(7) yes . . .
N(15B) Co(2) N(16B) 87.7(6) yes . . .
N(16A) Co(2) N(16B) 32.4(7) yes . . .
C(11A) O(11A) C(16D) 114.1(8) yes . . .
C(11A) O(11E) C(11E) 112.2(8) yes . . .
C(11D) O(12A) C(12A) 119.1(8) yes . . .
C(12A) O(12E) C(12E) 114.0(8) yes . . .
C(12D) O(13A) C(13A) 120.5(7) yes . . .
C(13A) O(13E) C(13E) 111.7(5) yes . . .
C(13D) O(14A) C(14A) 114.8(7) yes . . .
C(14A) O(14E) C(14E) 109.2(5) yes . . .
C(14D) O(15A) C(15A) 120.6(6) yes . . .
C(15A) O(15E) C(15E) 109.8(6) yes . . .
C(15D) O(16A) C(16A) 120.5(7) yes . . .
C(16A) O(16E) C(16E) 108.6(8) yes . . .
C(21A) O(21A) C(26D) 121.3(6) yes . . .
C(21A) O(21E) C(21E) 111.9(5) yes . . .
C(21D) O(22A) C(22A) 117.7(8) yes . . .
C(22A) O(22E) C(22E) 112.1(6) yes . . .
C(22D) O(23A) C(23A) 121.6(7) yes . . .
C(23A) O(23E) C(23E) 110.4(5) yes . . .
C(23D) O(24A) C(24A) 120.7(7) yes . . .
C(24A) O(24E) C(24E) 111.6(8) yes . . .
C(24D) O(25A) C(25A) 118.3(10) yes . . .
C(25A) O(25E) C(25E) 109.2(8) yes . . .
C(25D) O(26A) C(26A) 119.0(7) yes . . .
C(26A) O(26E) C(26E) 112.6(6) yes . . .
Co(1) N(1) C(1) 104.9(10) yes . . .
Co(1) N(2) C(2) 104.6(10) yes . . .
Co(1) N(3) C(3) 107.9(6) yes . . .
Co(1) N(4) C(4) 108.7(9) yes . . .
Co(1) N(5) C(5) 105.3(6) yes . . .
Co(1) N(6) C(6) 104.4(7) yes . . .
Co(2) N(11A) N(11B) 71.6(7) yes . . .
Co(2) N(11A) C(111) 114.6(13) yes . . .
N(11B) N(11A) C(111) 86.5(14) yes . . .
Co(2) N(11B) N(11A) 59.6(6) yes . . .
Co(2) N(11B) N(13A) 62.1(7) yes . . .
Co(2) N(11B) C(101) 107.5(11) yes . . .
N(11A) N(11B) N(13A) 112.7(12) yes . . .
N(11A) N(11B) C(101) 66.8(13) yes . . .
N(13A) N(11B) C(101) 164.0(16) yes . . .
Co(2) N(12A) N(12B) 71.4(11) yes . . .
Co(2) N(12A) N(14B) 65.4(12) yes . . .
Co(2) N(12A) C(102) 111.0(15) yes . . .
N(12B) N(12A) N(14B) 133.3(18) yes . . .
N(12B) N(12A) C(102) 51.2(13) yes . . .
N(14B) N(12A) C(102) 165.6(16) yes . . .
Co(2) N(12B) N(12A) 62.2(11) yes . . .
Co(2) N(12B) C(102) 110.2(17) yes . . .
Co(2) N(12B) C(111) 103.3(16) yes . . .
N(12A) N(12B) C(102) 60.0(14) yes . . .
N(12A) N(12B) C(111) 95.2(12) yes . . .
C(102) N(12B) C(111) 49.8(16) yes . . .
Co(2) N(13A) N(11B) 74.2(9) yes . . .
Co(2) N(13A) N(13B) 64.8(8) yes . . .
Co(2) N(13A) C(103) 103.5(10) yes . . .
N(11B) N(13A) N(13B) 137.3(13) yes . . .
N(11B) N(13A) C(103) 166(2) yes . . .
N(13B) N(13A) C(103) 47.0(10) yes . . .
Co(2) N(13B) N(13A) 64.1(10) yes . . .
Co(2) N(13B) N(14A) 64.0(9) yes . . .
Co(2) N(13B) C(103) 113.1(19) yes . . .
Co(2) N(13B) C(104) 92.6(13) yes . . .
Co(2) N(13B) C(113) 110(2) yes . . .
N(13A) N(13B) N(14A) 106.3(15) yes . . .
N(13A) N(13B) C(103) 59.5(14) yes . . .
N(13A) N(13B) C(104) 88.5(12) yes . . .
N(13A) N(13B) C(113) 105.4(17) yes . . .
N(14A) N(13B) C(103) 100.6(16) yes . . .
N(14A) N(13B) C(104) 47.0(9) yes . . .
N(14A) N(13B) C(113) 53.0(15) yes . . .
C(103) N(13B) C(104) 54.5(13) yes . . .
C(103) N(13B) C(113) 58.5(15) yes . . .
C(104) N(13B) C(113) 20.2(18) yes . . .
Co(2) N(14A) N(13B) 64.3(7) yes . . .
Co(2) N(14A) N(14B) 59.6(7) yes . . .
Co(2) N(14A) C(104) 105.3(10) yes . . .
Co(2) N(14A) C(112) 88.6(10) yes . . .
Co(2) N(14A) C(113) 112.3(12) yes . . .
N(13B) N(14A) N(14B) 98.9(10) yes . . .
N(13B) N(14A) C(104) 67.0(12) yes . . .
N(13B) N(14A) C(112) 81.9(12) yes . . .
N(13B) N(14A) C(113) 55.8(14) yes . . .
N(14B) N(14A) C(104) 76.9(14) yes . . .
N(14B) N(14A) C(112) 45.6(13) yes . . .
N(14B) N(14A) C(113) 100.6(18) yes . . .
C(104) N(14A) C(112) 31.6(16) yes . . .
C(104) N(14A) C(113) 25(2) yes . . .
C(112) N(14A) C(113) 56(2) yes . . .
Co(2) N(14B) N(12A) 71.0(10) yes . . .
Co(2) N(14B) N(14A) 64.7(8) yes . . .
Co(2) N(14B) C(112) 106.6(19) yes . . .
N(12A) N(14B) N(14A) 128.9(14) yes . . .
N(12A) N(14B) C(112) 153.0(15) yes . . .
N(14A) N(14B) C(112) 67.7(16) yes . . .
Co(2) N(15A) N(15B) 63.8(11) yes . . .
Co(2) N(15A) C(105) 108.0(13) yes . . .
N(15B) N(15A) C(105) 73.6(11) yes . . .
Co(2) N(15B) N(15A) 76.4(10) yes . . .
Co(2) N(15B) C(105) 105.7(7) yes . . .
N(15A) N(15B) C(105) 55.6(9) yes . . .
Co(2) N(16A) N(16B) 76.9(11) yes . . .
Co(2) N(16A) C(106) 107.4(13) yes . . .
N(16B) N(16A) C(106) 62.1(14) yes . . .
Co(2) N(16B) N(16A) 70.8(9) yes . . .
Co(2) N(16B) C(106) 108.5(8) yes . . .
N(16A) N(16B) C(106) 71.5(13) yes . . .
N(1) C(1) C(2) 110.8(12) yes . . .
N(2) C(2) C(1) 108.0(11) yes . . .
N(3) C(3) C(4) 107.2(10) yes . . .
N(4) C(4) C(3) 107.4(13) yes . . .
N(5) C(5) C(6) 108.1(11) yes . . .
N(6) C(6) C(5) 110.3(10) yes . . .
O(11A) C(11A) O(11E) 108.2(6) yes . . .
O(11A) C(11A) C(11B) 102.5(9) yes . . .
O(11E) C(11A) C(11B) 115.3(7) yes . . .
O(11B) C(11B) C(11A) 114.1(7) yes . . .
O(11B) C(11B) C(11C) 109.9(10) yes . . .
C(11A) C(11B) C(11C) 109.2(7) yes . . .
O(11C) C(11C) C(11B) 107.3(7) yes . . .
O(11C) C(11C) C(11D) 116.0(7) yes . . .
C(11B) C(11C) C(11D) 110.0(10) yes . . .
O(12A) C(11D) C(11C) 104.7(9) yes . . .
O(12A) C(11D) C(11E) 107.4(6) yes . . .
C(11C) C(11D) C(11E) 115.4(7) yes . . .
O(11E) C(11E) C(11D) 108.8(6) yes . . .
O(11E) C(11E) C(11F) 104.8(9) yes . . .
C(11D) C(11E) C(11F) 120.0(7) yes . . .
O(11F) C(11F) C(11E) 109.2(7) yes . . .
O(12A) C(12A) O(12E) 112.7(7) yes . . .
O(12A) C(12A) C(12B) 107.2(8) yes . . .
O(12E) C(12A) C(12B) 112.1(8) yes . . .
O(12B) C(12B) C(12A) 109.6(9) yes . . .
O(12B) C(12B) C(12C) 110.8(8) yes . . .
C(12A) C(12B) C(12C) 108.8(7) yes . . .
O(12C) C(12C) C(12B) 112.0(8) yes . . .
O(12C) C(12C) C(12D) 108.3(8) yes . . .
C(12B) C(12C) C(12D) 109.1(8) yes . . .
O(13A) C(12D) C(12C) 104.5(7) yes . . .
O(13A) C(12D) C(12E) 109.8(7) yes . . .
C(12C) C(12D) C(12E) 116.5(9) yes . . .
O(12E) C(12E) C(12D) 112.8(8) yes . . .
O(12E) C(12E) C(12F) 106.8(10) yes . . .
C(12D) C(12E) C(12F) 114.4(10) yes . . .
O(12F) C(12F) O(12G) 111.9(17) yes . . .
O(12F) C(12F) C(12E) 111.8(12) yes . . .
O(12G) C(12F) C(12E) 105.9(11) yes . . .
O(13A) C(13A) O(13E) 110.1(9) yes . . .
O(13A) C(13A) C(13B) 108.6(6) yes . . .
O(13E) C(13A) C(13B) 116.4(8) yes . . .
O(13B) C(13B) C(13A) 115.7(8) yes . . .
O(13B) C(13B) C(13C) 109.3(6) yes . . .
C(13A) C(13B) C(13C) 106.7(10) yes . . .
O(13C) C(13C) C(13B) 105.7(10) yes . . .
O(13C) C(13C) C(13D) 114.7(8) yes . . .
C(13B) C(13C) C(13D) 108.4(6) yes . . .
O(14A) C(13D) C(13C) 105.0(6) yes . . .
O(14A) C(13D) C(13E) 104.3(9) yes . . .
C(13C) C(13D) C(13E) 115.3(7) yes . . .
O(13E) C(13E) C(13D) 105.2(8) yes . . .
O(13E) C(13E) C(13F) 105.2(6) yes . . .
C(13D) C(13E) C(13F) 117.3(8) yes . . .
O(13F) C(13F) C(13E) 110.2(10) yes . . .
O(14A) C(14A) O(14E) 109.6(9) yes . . .
O(14A) C(14A) C(14B) 104.0(6) yes . . .
O(14E) C(14A) C(14B) 116.6(7) yes . . .
O(14B) C(14B) C(14A) 111.7(7) yes . . .
O(14B) C(14B) C(14C) 108.9(6) yes . . .
C(14A) C(14B) C(14C) 108.5(9) yes . . .
O(14C) C(14C) C(14B) 112.3(9) yes . . .
O(14C) C(14C) C(14D) 109.6(7) yes . . .
C(14B) C(14C) C(14D) 107.9(6) yes . . .
O(15A) C(14D) C(14C) 104.1(5) yes . . .
O(15A) C(14D) C(14E) 106.9(8) yes . . .
C(14C) C(14D) C(14E) 115.7(7) yes . . .
O(14E) C(14E) C(14D) 109.3(9) yes . . .
O(14E) C(14E) C(14F) 104.5(6) yes . . .
C(14D) C(14E) C(14F) 120.2(7) yes . . .
O(14F) C(14F) C(14E) 111.5(10) yes . . .
O(15A) C(15A) O(15E) 115.9(7) yes . . .
O(15A) C(15A) C(15B) 103.8(6) yes . . .
O(15E) C(15A) C(15B) 112.7(7) yes . . .
O(15B) C(15B) C(15A) 112.6(7) yes . . .
O(15B) C(15B) C(15C) 107.8(6) yes . . .
C(15A) C(15B) C(15C) 111.9(7) yes . . .
O(15C) C(15C) C(15B) 112.1(7) yes . . .
O(15C) C(15C) C(15D) 114.2(8) yes . . .
C(15B) C(15C) C(15D) 107.0(6) yes . . .
O(16A) C(15D) C(15C) 103.1(6) yes . . .
O(16A) C(15D) C(15E) 110.2(6) yes . . .
C(15C) C(15D) C(15E) 114.5(8) yes . . .
O(15E) C(15E) C(15D) 110.8(7) yes . . .
O(15E) C(15E) C(15F) 103.3(6) yes . . .
C(15D) C(15E) C(15F) 116.1(8) yes . . .
O(15F) C(15F) C(15E) 114.0(8) yes . . .
O(16A) C(16A) O(16E) 110.7(6) yes . . .
O(16A) C(16A) C(16B) 105.6(8) yes . . .
O(16E) C(16A) C(16B) 116.7(7) yes . . .
O(16B) C(16B) C(16A) 111.7(7) yes . . .
O(16B) C(16B) C(16C) 109.3(9) yes . . .
C(16A) C(16B) C(16C) 107.5(5) yes . . .
O(16C) C(16C) C(16B) 109.7(5) yes . . .
O(16C) C(16C) C(16D) 116.2(7) yes . . .
C(16B) C(16C) C(16D) 106.4(8) yes . . .
O(11A) C(16D) C(16C) 102.2(8) yes . . .
O(11A) C(16D) C(16E) 105.7(5) yes . . .
C(16C) C(16D) C(16E) 117.9(7) yes . . .
O(16E) C(16E) C(16D) 106.6(5) yes . . .
O(16E) C(16E) C(16F) 103.0(8) yes . . .
C(16D) C(16E) C(16F) 120.2(7) yes . . .
O(16F) C(16F) C(16E) 112.1(6) yes . . .
O(21A) C(21A) O(21E) 111.1(8) yes . . .
O(21A) C(21A) C(21B) 108.7(6) yes . . .
O(21E) C(21A) C(21B) 113.2(7) yes . . .
O(21B) C(21B) C(21A) 115.3(7) yes . . .
O(21B) C(21B) C(21C) 106.3(5) yes . . .
C(21A) C(21B) C(21C) 108.0(8) yes . . .
O(21C) C(21C) C(21B) 108.8(8) yes . . .
O(21C) C(21C) C(21D) 114.7(7) yes . . .
C(21B) C(21C) C(21D) 106.9(6) yes . . .
O(22A) C(21D) C(21C) 104.2(5) yes . . .
O(22A) C(21D) C(21E) 107.5(8) yes . . .
C(21C) C(21D) C(21E) 115.7(7) yes . . .
O(21E) C(21E) C(21D) 107.3(8) yes . . .
O(21E) C(21E) C(21F) 105.4(6) yes . . .
C(21D) C(21E) C(21F) 114.4(7) yes . . .
O(21F) C(21F) C(21E) 112.5(8) yes . . .
O(22A) C(22A) O(22E) 107.7(9) yes . . .
O(22A) C(22A) C(22B) 105.1(6) yes . . .
O(22E) C(22A) C(22B) 117.2(7) yes . . .
O(22B) C(22B) C(22A) 115.5(7) yes . . .
O(22B) C(22B) C(22C) 110.1(6) yes . . .
C(22A) C(22B) C(22C) 106.4(10) yes . . .
O(22C) C(22C) C(22B) 110.2(9) yes . . .
O(22C) C(22C) C(22D) 113.0(7) yes . . .
C(22B) C(22C) C(22D) 109.2(6) yes . . .
O(23A) C(22D) C(22C) 104.5(6) yes . . .
O(23A) C(22D) C(22E) 108.3(9) yes . . .
C(22C) C(22D) C(22E) 120.1(8) yes . . .
O(22E) C(22E) C(22D) 107.0(9) yes . . .
O(22E) C(22E) C(22F) 104.4(7) yes . . .
C(22D) C(22E) C(22F) 115.7(7) yes . . .
O(22F) C(22F) C(22E) 117.1(7) yes . . .
O(23A) C(23A) O(23E) 114.0(6) yes . . .
O(23A) C(23A) C(23B) 103.3(6) yes . . .
O(23E) C(23A) C(23B) 115.5(9) yes . . .
O(23B) C(23B) C(23A) 112.2(9) yes . . .
O(23B) C(23B) C(23C) 110.4(7) yes . . .
C(23A) C(23B) C(23C) 111.2(7) yes . . .
O(23C) C(23C) C(23B) 110.5(7) yes . . .
O(23C) C(23C) C(23D) 112.8(9) yes . . .
C(23B) C(23C) C(23D) 108.2(6) yes . . .
O(24A) C(23D) C(23C) 104.3(6) yes . . .
O(24A) C(23D) C(23E) 111.6(6) yes . . .
C(23C) C(23D) C(23E) 114.4(9) yes . . .
O(23E) C(23E) C(23D) 111.1(6) yes . . .
O(23E) C(23E) C(23F) 104.3(6) yes . . .
C(23D) C(23E) C(23F) 117.2(9) yes . . .
O(23F) C(23F) C(23E) 115.5(7) yes . . .
O(24A) C(24A) O(24E) 110.7(6) yes . . .
O(24A) C(24A) C(24B) 108.1(9) yes . . .
O(24E) C(24A) C(24B) 113.9(8) yes . . .
O(24B) C(24B) C(24A) 111.1(8) yes . . .
O(24B) C(24B) C(24C) 108.8(9) yes . . .
C(24A) C(24B) C(24C) 108.9(6) yes . . .
O(24C) C(24C) C(24B) 110.1(7) yes . . .
O(24C) C(24C) C(24D) 111.0(8) yes . . .
C(24B) C(24C) C(24D) 108.2(8) yes . . .
O(25A) C(24D) C(24C) 104.1(8) yes . . .
O(25A) C(24D) C(24E) 106.4(6) yes . . .
C(24C) C(24D) C(24E) 117.4(8) yes . . .
O(24E) C(24E) C(24D) 108.6(6) yes . . .
O(24E) C(24E) C(24F) 102.2(8) yes . . .
C(24D) C(24E) C(24F) 116.4(8) yes . . .
O(24F) C(24F) C(24E) 112.3(7) yes . . .
O(25A) C(25A) O(25E) 109.4(7) yes . . .
O(25A) C(25A) C(25B) 102.4(9) yes . . .
O(25E) C(25A) C(25B) 116.8(7) yes . . .
O(25B) C(25B) C(25A) 115.6(8) yes . . .
O(25B) C(25B) C(25C) 109.1(10) yes . . .
C(25A) C(25B) C(25C) 107.4(8) yes . . .
O(25C) C(25C) C(25B) 108.1(7) yes . . .
O(25C) C(25C) C(25D) 118.3(7) yes . . .
C(25B) C(25C) C(25D) 107.5(9) yes . . .
O(26A) C(25D) C(25C) 104.1(8) yes . . .
O(26A) C(25D) C(25E) 108.2(6) yes . . .
C(25C) C(25D) C(25E) 117.8(7) yes . . .
O(25E) C(25E) C(25D) 110.5(6) yes . . .
O(25E) C(25E) C(25F) 102.6(9) yes . . .
C(25D) C(25E) C(25F) 121.0(7) yes . . .
O(25F) C(25F) C(25E) 108.8(8) yes . . .
O(26A) C(26A) O(26E) 109.7(6) yes . . .
O(26A) C(26A) C(26B) 105.8(7) yes . . .
O(26E) C(26A) C(26B) 114.3(8) yes . . .
O(26B) C(26B) C(26A) 109.9(9) yes . . .
O(26B) C(26B) C(26C) 110.8(7) yes . . .
C(26A) C(26B) C(26C) 112.2(7) yes . . .
O(26C) C(26C) C(26B) 114.5(7) yes . . .
O(26C) C(26C) C(26D) 110.1(8) yes . . .
C(26B) C(26C) C(26D) 109.3(7) yes . . .
O(21A) C(26D) C(26C) 106.9(6) yes . . .
O(21A) C(26D) C(26E) 109.4(6) yes . . .
C(26C) C(26D) C(26E) 113.3(8) yes . . .
O(26E) C(26E) C(26D) 112.6(6) yes . . .
O(26E) C(26E) C(26F) 104.5(7) yes . . .
C(26D) C(26E) C(26F) 115.9(9) yes . . .
O(26F) C(26F) C(26E) 111.5(8) yes . . .
O(31) C(31) O(32) 122.8(11) yes . . .
O(31) C(31) O(33) 120.9(13) yes . . .
O(32) C(31) O(33) 116.0(9) yes . . .
O(34) C(32) O(35) 119.4(8) yes . . .
O(34) C(32) O(36) 119.1(11) yes . . .
O(35) C(32) O(36) 121.4(11) yes . . .
O(37) C(33) O(38) 125.4(14) yes . . .
O(37) C(33) O(39) 113.5(11) yes . . .
O(38) C(33) O(39) 121.0(12) yes . . .
N(11B) C(101) C(102) 102.7(17) yes . . .
N(11B) C(101) C(111) 114(3) yes . . .
C(102) C(101) C(111) 50(2) yes . . .
N(12A) C(102) N(12B) 68.9(16) yes . . .
N(12A) C(102) C(101) 104(2) yes . . .
N(12A) C(102) C(111) 120(3) yes . . .
N(12B) C(102) C(101) 102(2) yes . . .
N(12B) C(102) C(111) 79(2) yes . . .
C(101) C(102) C(111) 35.6(15) yes . . .
N(13A) C(103) N(13B) 73.5(15) yes . . .
N(13A) C(103) C(104) 108(2) yes . . .
N(13A) C(103) C(112) 86.2(19) yes . . .
N(13A) C(103) C(113) 123(2) yes . . .
N(13B) C(103) C(104) 78.4(15) yes . . .
N(13B) C(103) C(112) 93.4(19) yes . . .
N(13B) C(103) C(113) 68.3(17) yes . . .
C(104) C(103) C(112) 31.2(14) yes . . .
C(104) C(103) C(113) 25(2) yes . . .
C(112) C(103) C(113) 56(2) yes . . .
N(13B) C(104) N(14A) 66.1(12) yes . . .
N(13B) C(104) C(103) 47.1(11) yes . . .
N(13B) C(104) C(112) 115(2) yes . . .
N(13B) C(104) C(113) 58(3) yes . . .
N(14A) C(104) C(103) 112.1(17) yes . . .
N(14A) C(104) C(112) 100(2) yes . . .
N(14A) C(104) C(113) 84(3) yes . . .
C(103) C(104) C(112) 98(2) yes . . .
C(103) C(104) C(113) 72(3) yes . . .
C(112) C(104) C(113) 170(3) yes . . .
N(15A) C(105) N(15B) 50.7(9) yes . . .
N(15A) C(105) C(106) 110.7(10) yes . . .
N(15B) C(105) C(106) 108.2(11) yes . . .
N(16A) C(106) N(16B) 46.4(11) yes . . .
N(16A) C(106) C(105) 108.5(9) yes . . .
N(16B) C(106) C(105) 106.9(9) yes . . .
N(11A) C(111) N(12B) 67.3(15) yes . . .
N(11A) C(111) C(101) 88(3) yes . . .
N(11A) C(111) C(102) 107(2) yes . . .
N(12B) C(111) C(101) 121(2) yes . . .
N(12B) C(111) C(102) 50.7(15) yes . . .
C(101) C(111) C(102) 94(2) yes . . .
N(14A) C(112) N(14B) 66.7(14) yes . . .
N(14A) C(112) C(103) 79.4(15) yes . . .
N(14A) C(112) C(104) 48.4(17) yes . . .
N(14A) C(112) C(113) 50.2(15) yes . . .
N(14B) C(112) C(103) 115.3(19) yes . . .
N(14B) C(112) C(104) 114(2) yes . . .
N(14B) C(112) C(113) 115(2) yes . . .
C(103) C(112) C(104) 50.7(19) yes . . .
C(103) C(112) C(113) 46.8(15) yes . . .
C(104) C(112) C(113) 3.9(15) yes . . .
N(13B) C(113) N(14A) 71.3(17) yes . . .
N(13B) C(113) C(103) 53.3(14) yes . . .
N(13B) C(113) C(104) 102(3) yes . . .
N(13B) C(113) C(112) 98(2) yes . . .
N(14A) C(113) C(103) 111(2) yes . . .
N(14A) C(113) C(104) 71(3) yes . . .
N(14A) C(113) C(112) 74(2) yes . . .
C(103) C(113) C(104) 83(3) yes . . .
C(103) C(113) C(112) 77(2) yes . . .
C(104) C(113) C(112) 6(2) yes . . .

loop_
_geom_bond_atom_site_label_1
_geom_bond_atom_site_label_2
_geom_bond_distance
_geom_bond_publ_flag
_geom_bond_site_symmetry_1
_geom_bond_site_symmetry_2
Co(1) N(1) 1.998(13) yes . .
Co(1) N(2) 1.901(10) yes . .
Co(1) N(3) 1.977(8) yes . .
Co(1) N(4) 2.006(16) yes . .
Co(1) N(5) 1.947(8) yes . .
Co(1) N(6) 2.039(11) yes . .
Co(2) N(11A) 1.937(14) yes . .
Co(2) N(11B) 2.131(13) yes . .
Co(2) N(12A) 1.95(2) yes . .
Co(2) N(12B) 2.09(2) yes . .
Co(2) N(13A) 1.956(16) yes . .
Co(2) N(13B) 1.97(2) yes . .
Co(2) N(14A) 1.964(14) yes . .
Co(2) N(14B) 1.872(19) yes . .
Co(2) N(15A) 2.01(2) yes . .
Co(2) N(15B) 1.854(16) yes . .
Co(2) N(16A) 2.028(16) yes . .
Co(2) N(16B) 2.091(12) yes . .
O(11A) C(11A) 1.347(12) yes . .
O(11A) C(16D) 1.363(10) yes . .
O(11B) C(11B) 1.463(11) yes . .
O(11C) C(11C) 1.468(13) yes . .
O(11E) C(11A) 1.460(9) yes . .
O(11E) C(11E) 1.456(13) yes . .
O(11F) C(11F) 1.345(14) yes . .
O(12A) C(11D) 1.442(14) yes . .
O(12A) C(12A) 1.355(11) yes . .
O(12B) C(12B) 1.512(10) yes . .
O(12C) C(12C) 1.470(17) yes . .
O(12E) C(12A) 1.477(9) yes . .
O(12E) C(12E) 1.367(14) yes . .
O(12F) C(12F) 1.49(3) yes . .
O(12G) C(12F) 1.37(2) yes . .
O(13A) C(12D) 1.348(12) yes . .
O(13A) C(13A) 1.422(14) yes . .
O(13B) C(13B) 1.486(11) yes . .
O(13C) C(13C) 1.431(17) yes . .
O(13E) C(13A) 1.460(9) yes . .
O(13E) C(13E) 1.382(11) yes . .
O(13F) C(13F) 1.434(18) yes . .
O(14A) C(13D) 1.325(11) yes . .
O(14A) C(14A) 1.368(10) yes . .
O(14B) C(14B) 1.486(14) yes . .
O(14C) C(14C) 1.388(10) yes . .
O(14E) C(14A) 1.467(13) yes . .
O(14E) C(14E) 1.466(12) yes . .
O(14F) C(14F) 1.391(12) yes . .
O(15A) C(14D) 1.438(11) yes . .
O(15A) C(15A) 1.343(11) yes . .
O(15B) C(15B) 1.477(14) yes . .
O(15C) C(15C) 1.469(8) yes . .
O(15E) C(15A) 1.448(14) yes . .
O(15E) C(15E) 1.415(11) yes . .
O(15F) C(15F) 1.348(12) yes . .
O(16A) C(15D) 1.362(10) yes . .
O(16A) C(16A) 1.432(13) yes . .
O(16B) C(16B) 1.417(13) yes . .
O(16C) C(16C) 1.466(8) yes . .
O(16E) C(16A) 1.426(13) yes . .
O(16E) C(16E) 1.361(10) yes . .
O(16F) C(16F) 1.420(15) yes . .
O(21A) C(21A) 1.404(13) yes . .
O(21A) C(26D) 1.384(11) yes . .
O(21B) C(21B) 1.481(9) yes . .
O(21C) C(21C) 1.477(14) yes . .
O(21E) C(21A) 1.467(8) yes . .
O(21E) C(21E) 1.323(10) yes . .
O(21F) C(21F) 1.510(15) yes . .
O(22A) C(21D) 1.328(10) yes . .
O(22A) C(22A) 1.395(12) yes . .
O(22B) C(22B) 1.471(13) yes . .
O(22C) C(22C) 1.417(10) yes . .
O(22E) C(22A) 1.438(12) yes . .
O(22E) C(22E) 1.430(15) yes . .
O(22F) C(22F) 1.476(11) yes . .
O(23A) C(22D) 1.387(14) yes . .
O(23A) C(23A) 1.349(12) yes . .
O(23B) C(23B) 1.496(15) yes . .
O(23C) C(23C) 1.445(9) yes . .
O(23E) C(23A) 1.479(13) yes . .
O(23E) C(23E) 1.430(11) yes . .
O(23F) C(23F) 1.352(14) yes . .
O(24A) C(23D) 1.413(11) yes . .
O(24A) C(24A) 1.390(15) yes . .
O(24B) C(24B) 1.464(15) yes . .
O(24C) C(24C) 1.453(10) yes . .
O(24E) C(24A) 1.477(14) yes . .
O(24E) C(24E) 1.364(11) yes . .
O(24F) C(24F) 1.403(17) yes . .
O(25A) C(24D) 1.332(11) yes . .
O(25A) C(25A) 1.363(13) yes . .
O(25B) C(25B) 1.447(11) yes . .
O(25C) C(25C) 1.450(11) yes . .
O(25E) C(25A) 1.466(10) yes . .
O(25E) C(25E) 1.429(15) yes . .
O(25F) C(25F) 1.39(2) yes . .
O(26A) C(25D) 1.423(14) yes . .
O(26A) C(26A) 1.334(10) yes . .
O(26B) C(26B) 1.484(10) yes . .
O(26C) C(26C) 1.464(15) yes . .
O(26E) C(26A) 1.460(8) yes . .
O(26E) C(26E) 1.414(13) yes . .
O(26F) C(26F) 1.306(14) yes . .
O(31) C(31) 1.352(13) yes . .
O(32) C(31) 1.33(2) yes . .
O(33) C(31) 1.286(14) yes . .
O(34) C(32) 1.252(16) yes . .
O(35) C(32) 1.348(16) yes . .
O(36) C(32) 1.326(10) yes . .
O(37) C(33) 1.337(14) yes . .
O(38) C(33) 1.305(18) yes . .
O(39) C(33) 1.264(19) yes . .
O(70) O(71) 0.93(3) yes . .
O(80) O(81) 1.13(5) yes . .
N(1) C(1) 1.395(16) yes . .
N(2) C(2) 1.50(2) yes . .
N(3) C(3) 1.55(2) yes . .
N(4) C(4) 1.456(19) yes . .
N(5) C(5) 1.433(16) yes . .
N(6) C(6) 1.360(16) yes . .
N(11A) N(11B) 1.69(2) yes . .
N(11A) C(111) 1.59(4) yes . .
N(11B) N(13A) 1.53(2) yes . .
N(11B) C(101) 1.65(4) yes . .
N(12A) N(12B) 1.60(2) yes . .
N(12A) N(14B) 1.42(2) yes . .
N(12A) C(102) 1.48(3) yes . .
N(12B) C(102) 1.33(3) yes . .
N(12B) C(111) 1.69(2) yes . .
N(13A) N(13B) 1.69(2) yes . .
N(13A) C(103) 1.52(3) yes . .
N(13B) N(14A) 1.71(2) yes . .
N(13B) C(103) 1.29(2) yes . .
N(13B) C(104) 1.73(2) yes . .
N(13B) C(113) 1.50(3) yes . .
N(14A) N(14B) 1.79(3) yes . .
N(14A) C(104) 1.37(2) yes . .
N(14A) C(112) 1.81(2) yes . .
N(14A) C(113) 1.45(3) yes . .
N(14B) C(112) 1.40(3) yes . .
N(15A) N(15B) 1.32(2) yes . .
N(15A) C(105) 1.410(17) yes . .
N(15B) C(105) 1.639(17) yes . .
N(16A) N(16B) 1.15(2) yes . .
N(16A) C(106) 1.50(2) yes . .
N(16B) C(106) 1.403(18) yes . .
C(1) C(2) 1.58(2) yes . .
C(3) C(4) 1.586(18) yes . .
C(5) C(6) 1.607(16) yes . .
C(11A) C(11B) 1.583(14) yes . .
C(11B) C(11C) 1.479(17) yes . .
C(11C) C(11D) 1.596(11) yes . .
C(11D) C(11E) 1.559(13) yes . .
C(11E) C(11F) 1.584(13) yes . .
C(12A) C(12B) 1.600(18) yes . .
C(12B) C(12C) 1.485(16) yes . .
C(12C) C(12D) 1.584(10) yes . .
C(12D) C(12E) 1.571(19) yes . .
C(12E) C(12F) 1.580(13) yes . .
C(13A) C(13B) 1.527(17) yes . .
C(13B) C(13C) 1.418(13) yes . .
C(13C) C(13D) 1.603(12) yes . .
C(13D) C(13E) 1.587(15) yes . .
C(13E) C(13F) 1.590(12) yes . .
C(14A) C(14B) 1.518(13) yes . .
C(14B) C(14C) 1.524(14) yes . .
C(14C) C(14D) 1.579(15) yes . .
C(14D) C(14E) 1.539(12) yes . .
C(14E) C(14F) 1.563(16) yes . .
C(15A) C(15B) 1.607(9) yes . .
C(15B) C(15C) 1.479(12) yes . .
C(15C) C(15D) 1.574(15) yes . .
C(15D) C(15E) 1.600(9) yes . .
C(15E) C(15F) 1.596(17) yes . .
C(16A) C(16B) 1.626(10) yes . .
C(16B) C(16C) 1.430(11) yes . .
C(16C) C(16D) 1.546(14) yes . .
C(16D) C(16E) 1.595(10) yes . .
C(16E) C(16F) 1.561(15) yes . .
C(21A) C(21B) 1.589(15) yes . .
C(21B) C(21C) 1.414(11) yes . .
C(21C) C(21D) 1.588(10) yes . .
C(21D) C(21E) 1.594(14) yes . .
C(21E) C(21F) 1.567(10) yes . .
C(22A) C(22B) 1.536(12) yes . .
C(22B) C(22C) 1.503(17) yes . .
C(22C) C(22D) 1.570(14) yes . .
C(22D) C(22E) 1.553(11) yes . .
C(22E) C(22F) 1.563(13) yes . .
C(23A) C(23B) 1.536(10) yes . .
C(23B) C(23C) 1.500(14) yes . .
C(23C) C(23D) 1.590(15) yes . .
C(23D) C(23E) 1.542(10) yes . .
C(23E) C(23F) 1.584(15) yes . .
C(24A) C(24B) 1.578(11) yes . .
C(24B) C(24C) 1.422(13) yes . .
C(24C) C(24D) 1.577(14) yes . .
C(24D) C(24E) 1.568(10) yes . .
C(24E) C(24F) 1.581(17) yes . .
C(25A) C(25B) 1.547(13) yes . .
C(25B) C(25C) 1.491(19) yes . .
C(25C) C(25D) 1.542(10) yes . .
C(25D) C(25E) 1.545(12) yes . .
C(25E) C(25F) 1.568(12) yes . .
C(26A) C(26B) 1.590(16) yes . .
C(26B) C(26C) 1.478(16) yes . .
C(26C) C(26D) 1.592(10) yes . .
C(26D) C(26E) 1.621(16) yes . .
C(26E) C(26F) 1.593(11) yes . .
C(101) C(102) 1.71(3) yes . .
C(101) C(111) 1.00(3) yes . .
C(102) C(111) 1.32(3) yes . .
C(103) C(104) 1.44(3) yes . .
C(103) C(112) 1.84(4) yes . .
C(103) C(113) 1.37(3) yes . .
C(104) C(112) 0.96(4) yes . .
C(104) C(113) 0.61(5) yes . .
C(105) C(106) 1.492(16) yes . .
C(112) C(113) 1.56(5) yes . .

loop_
_geom_contact_atom_site_label_1
_geom_contact_atom_site_label_2
_geom_contact_distance
_geom_contact_publ_flag
_geom_contact_site_symmetry_1
_geom_contact_site_symmetry_2
O(11B) N(2) 3.410(17) ? . .
O(11B) N(4) 2.984(12) ? . .
O(11B) C(4) 3.420(12) ? . .
O(11C) N(6) 3.101(17) ? . .
O(11C) C(6) 3.481(16) ? . .
O(11E) O(53) 3.290(12) ? . .
O(11F) O(53) 2.640(13) ? . .
O(11F) N(12A) 2.836(17) ? . 1_556
O(11F) N(14B) 3.00(2) ? . 1_556
O(11F) C(101) 3.56(2) ? . 1_556
O(11F) C(102) 3.22(2) ? . 1_556
O(11F) C(112) 3.36(3) ? . 1_556
O(12B) O(58) 2.788(16) ? . 1_545
O(12B) C(24A) 3.163(11) ? . 1_645
O(12C) O(58) 2.813(10) ? . 1_545
O(12E) O(60) 3.138(15) ? . .
O(12E) O(67) 3.49(2) ? . .
O(12F) O(67) 2.92(3) ? . .
O(12F) C(25F) 3.508(17) ? . .
O(12G) O(22B) 3.58(2) ? . 1_545
O(12G) O(33) 2.70(2) ? . 1_456
O(12G) O(60) 2.77(2) ? . .
O(12G) O(67) 3.25(4) ? . .
O(12G) O(81) 3.29(7) ? . .
O(13B) O(59) 2.881(19) ? . .
O(13B) C(23A) 3.473(13) ? . 1_545
O(13C) O(63) 3.026(13) ? . .
O(13E) O(53) 3.267(12) ? . 1_455
O(13E) O(80) 3.21(2) ? . .
O(13E) O(81) 2.66(6) ? . .
O(13F) O(51) 2.574(11) ? . .
O(13F) O(53) 2.710(15) ? . 1_455
O(13F) O(80) 2.79(2) ? . .
O(13F) O(81) 3.26(6) ? . .
O(14B) O(34) 3.465(9) ? . .
O(14B) O(36) 2.550(12) ? . .
O(14B) C(32) 3.409(12) ? . .
O(14C) O(34) 2.745(12) ? . .
O(14C) O(36) 3.496(14) ? . .
O(14C) C(26D) 3.512(10) ? . 1_554
O(14C) C(32) 3.519(16) ? . .
O(14E) O(16F) 3.377(11) ? . 1_455
O(14E) O(55) 2.971(11) ? . 1_455
O(14F) O(23F) 2.845(15) ? . .
O(14F) O(55) 2.897(17) ? . 1_455
O(14F) C(5) 3.346(14) ? . 1_465
O(14F) C(23F) 3.561(17) ? . .
O(15B) N(14A) 3.141(15) ? . .
O(15B) N(16B) 3.003(17) ? . .
O(15B) C(21A) 3.046(10) ? . 1_554
O(15B) C(106) 3.549(11) ? . .
O(15C) N(13B) 3.18(2) ? . .
O(15C) N(14A) 3.54(2) ? . .
O(15C) N(15A) 3.186(19) ? . .
O(15C) C(113) 3.36(4) ? . .
O(15E) O(57) 3.028(12) ? . .
O(15F) O(52) 2.833(9) ? . .
O(15F) O(57) 2.866(14) ? . .
O(15F) O(70) 2.693(18) ? . .
O(15F) O(71) 2.72(4) ? . .
O(16B) O(69) 2.746(8) ? . 1_654
O(16B) C(25D) 3.548(11) ? . 1_654
O(16B) C(26A) 3.586(13) ? . 1_654
O(16C) O(36) 2.642(11) ? . 1_655
O(16C) O(69) 3.529(9) ? . 1_654
O(16C) N(2) 3.462(15) ? . .
O(16E) O(26B) 3.440(9) ? . 1_654
O(16E) O(70) 2.984(15) ? . .
O(16F) O(14E) 3.377(11) ? . 1_655
O(16F) O(51) 2.701(10) ? . 1_655
O(16F) O(55) 2.783(14) ? . .
O(16F) C(14A) 3.219(11) ? . 1_655
O(21B) O(57) 3.435(17) ? . 1_556
O(21B) N(1) 3.249(11) ? . 1_466
O(21B) N(5) 3.049(13) ? . 1_466
O(21B) C(5) 3.452(13) ? . 1_466
O(21B) C(15A) 3.496(10) ? . 1_556
O(21C) N(1) 3.183(9) ? . 1_466
O(21C) N(3) 3.103(14) ? . 1_466
O(21C) C(1) 3.569(12) ? . 1_466
O(21E) C(104) 3.473(17) ? . 1_556
O(21E) C(113) 3.45(2) ? . 1_556
O(21F) O(51) 2.874(9) ? . 1_655
O(21F) O(62) 2.77(2) ? . .
O(21F) C(112) 3.47(2) ? . 1_556
O(22B) O(12G) 3.58(2) ? . 1_565
O(22B) O(32) 3.578(11) ? . 1_466
O(22B) O(33) 2.653(9) ? . 1_466
O(22B) O(60) 2.95(2) ? . 1_565
O(22B) C(31) 3.567(11) ? . 1_466
O(22C) O(32) 2.715(10) ? . 1_466
O(22C) O(33) 3.339(13) ? . 1_466
O(22C) O(81) 3.54(6) ? . 1_565
O(22C) C(13A) 3.253(11) ? . 1_565
O(22C) C(31) 3.422(14) ? . 1_466
O(22E) O(54) 3.324(9) ? . .
O(22F) O(54) 2.816(15) ? . .
O(22F) O(62) 2.763(19) ? . .
O(22F) O(70) 2.850(13) ? . .
O(22F) O(71) 2.87(2) ? . .
O(23A) O(78) 3.59(5) ? . .
O(23B) O(53) 2.807(10) ? . 1_465
O(23B) C(13A) 3.363(15) ? . 1_565
O(23B) C(13B) 3.223(12) ? . 1_565
O(23C) C(11D) 3.323(11) ? . 1_465
O(23C) C(12A) 3.435(13) ? . 1_465
O(23C) C(101) 3.16(3) ? . 1_466
O(23E) O(52) 3.077(10) ? . .
O(23E) O(59) 3.293(13) ? . 1_565
O(23F) O(14F) 2.845(15) ? . .
O(23F) O(52) 2.724(11) ? . .
O(23F) C(5) 3.294(16) ? . 1_465
O(23F) C(6) 3.016(15) ? . 1_465
O(23F) C(14F) 3.246(15) ? . .
O(24B) O(60) 2.769(13) ? . 1_465
O(24B) C(12A) 3.212(11) ? . 1_465
O(24B) C(12B) 3.337(14) ? . 1_465
O(24C) O(60) 3.340(14) ? . 1_465
O(24C) O(82) 2.92(3) ? . .
O(24E) O(54) 3.316(16) ? . 1_455
O(24F) O(51) 2.761(14) ? . .
O(24F) O(54) 2.534(13) ? . 1_455
O(24F) C(21F) 3.308(13) ? . 1_455
O(25B) O(57) 2.822(10) ? . 1_456
O(25C) O(57) 3.553(11) ? . 1_456
O(25C) O(65) 3.004(17) ? . .
O(25C) C(16A) 3.417(10) ? . 1_456
O(25E) C(103) 3.59(3) ? . 1_456
O(25F) O(31) 3.599(17) ? . 1_456
O(25F) O(69) 2.472(15) ? . .
O(25F) O(80) 2.65(3) ? . .
O(25F) O(81) 3.08(8) ? . .
O(25F) C(103) 3.32(3) ? . 1_456
O(26B) O(16E) 3.440(9) ? . 1_456
O(26B) O(39) 2.889(15) ? . 1_466
O(26B) C(16A) 3.329(13) ? . 1_456
O(26C) O(37) 2.717(10) ? . 1_466
O(26C) O(39) 3.323(10) ? . 1_466
O(26C) C(33) 3.506(12) ? . 1_466
O(26E) O(34) 3.359(9) ? . 1_556
O(26E) O(35) 3.561(11) ? . 1_556
O(26E) O(36) 3.556(9) ? . 1_556
O(26E) C(32) 3.211(11) ? . 1_556
O(26F) O(34) 2.657(10) ? . 1_556
O(26F) O(67) 3.33(2) ? . .
O(26F) N(12A) 3.450(14) ? . 1_556
O(26F) N(14A) 2.83(2) ? . 1_556
O(26F) N(14B) 2.875(16) ? . 1_556
O(26F) N(16A) 3.386(19) ? . 1_556
O(26F) N(16B) 2.975(19) ? . 1_556
O(26F) C(32) 3.426(13) ? . 1_556
O(26F) C(112) 3.50(2) ? . 1_556
O(31) O(25F) 3.599(17) ? . 1_654
O(31) O(56) 3.501(14) ? . 1_655
O(31) O(69) 2.740(15) ? . 1_654
O(31) O(80) 3.23(2) ? . 1_654
O(31) O(81) 3.09(6) ? . 1_654
O(31) N(11A) 3.54(2) ? . .
O(31) N(11B) 3.47(2) ? . .
O(31) N(13A) 3.10(2) ? . .
O(31) N(13B) 3.336(17) ? . .
O(31) N(15A) 2.831(16) ? . .
O(31) N(15B) 2.792(19) ? . .
O(31) C(2) 3.193(16) ? . .
O(32) O(22B) 3.578(11) ? . 1_644
O(32) O(22C) 2.715(10) ? . 1_644
O(32) O(79) 2.98(4) ? . 1_644
O(32) O(81) 3.04(6) ? . 1_654
O(32) N(11A) 2.879(19) ? . .
O(32) N(11B) 2.670(19) ? . .
O(32) N(13A) 3.336(17) ? . .
O(32) N(15B) 3.464(14) ? . .
O(32) C(1) 3.391(16) ? . .
O(32) C(22C) 3.585(11) ? . 1_644
O(32) C(101) 3.23(3) ? . .
O(33) O(12G) 2.70(2) ? . 1_654
O(33) O(22B) 2.653(9) ? . 1_644
O(33) O(22C) 3.339(13) ? . 1_644
O(33) O(56) 2.595(16) ? . 1_655
O(33) O(81) 3.21(6) ? . 1_654
O(33) C(1) 3.484(15) ? . .
O(34) O(14B) 3.465(9) ? . .
O(34) O(14C) 2.745(12) ? . .
O(34) O(26E) 3.359(9) ? . 1_554
O(34) O(26F) 2.657(10) ? . 1_554
O(34) O(64) 3.125(19) ? . .
O(34) N(16A) 2.922(19) ? . .
O(34) N(16B) 3.07(2) ? . .
O(34) C(106) 3.506(16) ? . .
O(35) O(26E) 3.561(11) ? . 1_554
O(35) O(56) 2.720(17) ? . .
O(35) O(64) 3.20(2) ? . .
O(35) O(67) 2.79(2) ? . 1_554
O(35) O(69) 2.707(13) ? . 1_554
O(36) O(14B) 2.550(12) ? . .
O(36) O(14C) 3.496(14) ? . .
O(36) O(16C) 2.642(11) ? . 1_455
O(36) O(26E) 3.556(9) ? . 1_554
O(36) O(69) 3.371(14) ? . 1_554
O(36) C(14B) 3.529(15) ? . .
O(36) C(16B) 3.338(11) ? . 1_455
O(36) C(16C) 3.419(11) ? . 1_455
O(37) O(26C) 2.717(10) ? . 1_644
O(37) O(66) 2.50(2) ? . 1_644
O(37) O(72) 3.55(2) ? . .
O(37) N(1) 3.105(18) ? . .
O(37) C(5) 3.38(2) ? . .
O(38) O(58) 2.613(19) ? . 1_545
O(38) O(61) 2.86(2) ? . .
O(38) O(71) 3.22(4) ? . 1_545
O(38) O(72) 2.46(3) ? . .
O(39) O(26B) 2.889(15) ? . 1_644
O(39) O(26C) 3.323(10) ? . 1_644
O(39) O(55) 2.543(14) ? . 1_545
O(39) O(70) 2.695(18) ? . 1_545
O(39) O(71) 2.71(2) ? . 1_545
O(51) O(13F) 2.574(11) ? . .
O(51) O(16F) 2.701(10) ? . 1_455
O(51) O(21F) 2.874(9) ? . 1_455
O(51) O(24F) 2.761(14) ? . .
O(51) C(13F) 3.417(14) ? . .
O(51) C(16F) 3.267(14) ? . 1_455
O(51) C(21F) 3.455(9) ? . 1_455
O(52) O(15F) 2.833(9) ? . .
O(52) O(23E) 3.077(10) ? . .
O(52) O(23F) 2.724(11) ? . .
O(52) O(57) 3.582(12) ? . .
O(52) O(59) 2.72(2) ? . 1_565
O(52) N(4) 2.976(13) ? . 1_465
O(52) N(5) 2.858(16) ? . 1_465
O(52) C(5) 3.39(2) ? . 1_465
O(52) C(6) 3.560(18) ? . 1_465
O(52) C(15F) 3.340(11) ? . .
O(52) C(23F) 3.434(11) ? . .
O(53) O(11E) 3.290(12) ? . .
O(53) O(11F) 2.640(13) ? . .
O(53) O(13E) 3.267(12) ? . 1_655
O(53) O(13F) 2.710(15) ? . 1_655
O(53) O(23B) 2.807(10) ? . 1_645
O(53) O(80) 3.19(3) ? . 1_655
O(53) O(81) 3.32(8) ? . 1_655
O(53) N(11B) 2.746(17) ? . 1_556
O(53) N(13A) 3.07(2) ? . 1_556
O(53) C(101) 3.25(2) ? . 1_556
O(54) O(22E) 3.324(9) ? . .
O(54) O(22F) 2.816(15) ? . .
O(54) O(24E) 3.316(16) ? . 1_655
O(54) O(24F) 2.534(13) ? . 1_655
O(54) O(55) 2.911(12) ? . .
O(54) O(58) 2.693(13) ? . .
O(54) C(22F) 3.433(15) ? . .
O(54) C(24F) 3.449(16) ? . 1_655
O(55) O(14E) 2.971(11) ? . 1_655
O(55) O(14F) 2.897(17) ? . 1_655
O(55) O(16F) 2.783(14) ? . .
O(55) O(39) 2.543(14) ? . 1_565
O(55) O(54) 2.911(12) ? . .
O(55) O(70) 3.269(18) ? . .
O(55) C(33) 3.468(15) ? . 1_565
O(56) O(31) 3.501(14) ? . 1_455
O(56) O(33) 2.595(16) ? . 1_455
O(56) O(35) 2.720(17) ? . .
O(56) O(69) 3.374(11) ? . 1_554
O(56) N(2) 2.838(14) ? . 1_455
O(56) N(3) 2.749(13) ? . 1_455
O(56) C(2) 3.47(2) ? . 1_455
O(56) C(3) 3.247(17) ? . 1_455
O(56) C(4) 3.424(18) ? . 1_455
O(56) C(31) 3.374(19) ? . 1_455
O(57) O(15E) 3.028(12) ? . .
O(57) O(15F) 2.866(14) ? . .
O(57) O(21B) 3.435(17) ? . 1_554
O(57) O(25B) 2.822(10) ? . 1_654
O(57) O(25C) 3.553(11) ? . 1_654
O(57) O(52) 3.582(12) ? . .
O(57) N(3) 3.406(12) ? . 1_465
O(57) N(5) 3.080(12) ? . 1_465
O(57) C(3) 3.322(17) ? . 1_465
O(58) O(12B) 2.788(16) ? . 1_565
O(58) O(12C) 2.813(10) ? . 1_565
O(58) O(38) 2.613(19) ? . 1_565
O(58) O(54) 2.693(13) ? . .
O(58) C(12B) 3.570(16) ? . 1_565
O(58) C(33) 3.557(16) ? . 1_565
O(59) O(13B) 2.881(19) ? . .
O(59) O(23E) 3.293(13) ? . 1_545
O(59) O(52) 2.72(2) ? . 1_545
O(59) O(61) 2.794(16) ? . .
O(59) O(63) 3.49(2) ? . .
O(59) N(4) 3.36(2) ? . 1_455
O(59) C(4) 3.17(2) ? . 1_455
O(59) C(23A) 3.429(13) ? . 1_545
O(60) O(12E) 3.138(15) ? . .
O(60) O(12G) 2.77(2) ? . .
O(60) O(22B) 2.95(2) ? . 1_545
O(60) O(24B) 2.769(13) ? . 1_645
O(60) O(24C) 3.340(14) ? . 1_645
O(60) O(67) 3.29(3) ? . .
O(60) O(82) 3.46(3) ? . 1_645
O(60) C(24B) 3.556(13) ? . 1_645
O(61) O(38) 2.86(2) ? . .
O(61) O(59) 2.794(16) ? . .
O(61) O(63) 2.774(19) ? . .
O(61) O(65) 2.91(2) ? . 1_644
O(61) O(71) 3.01(3) ? . 1_545
O(61) C(33) 3.499(19) ? . .
O(62) O(21F) 2.77(2) ? . .
O(62) O(22F) 2.763(19) ? . .
O(62) O(76) 2.94(11) ? . .
O(62) C(21F) 3.46(2) ? . .
O(62) C(22F) 3.56(2) ? . .
O(63) O(13C) 3.026(13) ? . .
O(63) O(59) 3.49(2) ? . .
O(63) O(61) 2.774(19) ? . .
O(63) O(64) 2.73(2) ? . .
O(63) O(68) 3.49(2) ? . .
O(63) O(73) 3.38(9) ? . .
O(64) O(34) 3.125(19) ? . .
O(64) O(35) 3.20(2) ? . .
O(64) O(63) 2.73(2) ? . .
O(64) O(68) 3.50(3) ? . .
O(64) O(82) 3.19(2) ? . 1_644
O(64) N(12B) 2.87(2) ? . .
O(64) N(16A) 2.83(3) ? . .
O(64) C(32) 3.311(18) ? . .
O(65) O(25C) 3.004(17) ? . .
O(65) O(61) 2.91(2) ? . 1_466
O(65) O(66) 2.85(2) ? . .
O(65) O(82) 2.67(2) ? . .
O(66) O(37) 2.50(2) ? . 1_466
O(66) O(65) 2.85(2) ? . .
O(66) O(68) 2.88(2) ? . 1_466
O(66) O(79) 2.75(4) ? . .
O(66) C(33) 3.27(2) ? . 1_466
O(67) O(12E) 3.49(2) ? . .
O(67) O(12F) 2.92(3) ? . .
O(67) O(12G) 3.25(4) ? . .
O(67) O(26F) 3.33(2) ? . .
O(67) O(35) 2.79(2) ? . 1_556
O(67) O(60) 3.29(3) ? . .
O(67) N(12A) 2.76(3) ? . 1_556
O(67) N(12B) 3.16(3) ? . 1_556
O(67) N(14B) 3.55(3) ? . 1_556
O(67) C(12F) 3.56(3) ? . .
O(67) C(102) 2.91(3) ? . 1_556
O(68) O(63) 3.49(2) ? . .
O(68) O(64) 3.50(3) ? . .
O(68) O(66) 2.88(2) ? . 1_644
O(68) O(72) 3.07(3) ? . .
O(68) N(11A) 2.82(2) ? . .
O(68) N(12B) 3.29(2) ? . .
O(68) N(15B) 2.86(2) ? . .
O(68) N(16A) 3.55(2) ? . .
O(68) C(105) 3.44(2) ? . .
O(68) C(111) 3.43(3) ? . .
O(69) O(16B) 2.746(8) ? . 1_456
O(69) O(16C) 3.529(9) ? . 1_456
O(69) O(25F) 2.472(15) ? . .
O(69) O(31) 2.740(15) ? . 1_456
O(69) O(35) 2.707(13) ? . 1_556
O(69) O(36) 3.371(14) ? . 1_556
O(69) O(56) 3.374(11) ? . 1_556
O(69) C(25F) 3.393(13) ? . .
O(69) C(31) 3.595(18) ? . 1_456
O(69) C(32) 3.342(16) ? . 1_556
O(70) O(15F) 2.693(18) ? . .
O(70) O(16E) 2.984(15) ? . .
O(70) O(22F) 2.850(13) ? . .
O(70) O(39) 2.695(18) ? . 1_565
O(70) O(55) 3.269(18) ? . .
O(70) C(15F) 3.17(2) ? . .
O(70) C(16F) 3.545(15) ? . .
O(70) C(33) 3.60(2) ? . 1_565
O(71) O(15F) 2.72(4) ? . .
O(71) O(22F) 2.87(2) ? . .
O(71) O(38) 3.22(4) ? . 1_565
O(71) O(39) 2.71(2) ? . 1_565
O(71) O(61) 3.01(3) ? . 1_565
O(71) C(15F) 3.47(4) ? . .
O(71) C(22F) 3.33(2) ? . .
O(71) C(33) 3.31(3) ? . 1_565
O(72) O(37) 3.55(2) ? . .
O(72) O(38) 2.46(3) ? . .
O(72) O(68) 3.07(3) ? . .
O(72) O(73) 2.77(6) ? . .
O(72) N(6) 2.91(3) ? . .
O(72) C(2) 3.21(2) ? . .
O(72) C(33) 3.35(3) ? . .
O(73) O(63) 3.38(9) ? . .
O(73) O(72) 2.77(6) ? . .
O(73) O(74) 2.13(14) ? . .
O(73) C(105) 3.40(6) ? . .
O(73) C(106) 3.55(6) ? . .
O(74) O(73) 2.13(14) ? . .
O(74) O(75) 2.42(12) ? . .
O(75) O(74) 2.42(12) ? . .
O(75) O(76) 2.21(11) ? . .
O(76) O(62) 2.94(11) ? . .
O(76) O(75) 2.21(11) ? . .
O(76) O(77) 2.92(9) ? . .
O(77) O(76) 2.92(9) ? . .
O(77) C(23F) 3.29(8) ? . .
O(77) C(24F) 3.48(9) ? . .
O(78) O(23A) 3.59(5) ? . .
O(78) C(23E) 3.55(6) ? . .
O(79) O(32) 2.98(4) ? . 1_466
O(79) O(66) 2.75(4) ? . .
O(79) C(1) 3.29(5) ? . 1_466
O(80) O(13E) 3.21(2) ? . .
O(80) O(13F) 2.79(2) ? . .
O(80) O(25F) 2.65(3) ? . .
O(80) O(31) 3.23(2) ? . 1_456
O(80) O(53) 3.19(3) ? . 1_455
O(80) N(11B) 3.08(3) ? . 1_456
O(80) N(13A) 2.12(3) ? . 1_456
O(80) N(13B) 3.02(2) ? . 1_456
O(80) C(13F) 3.20(2) ? . .
O(80) C(31) 3.34(2) ? . 1_456
O(80) C(103) 2.18(2) ? . 1_456
O(80) C(104) 3.55(2) ? . 1_456
O(80) C(113) 3.54(3) ? . 1_456
O(81) O(12G) 3.29(7) ? . .
O(81) O(13E) 2.66(6) ? . .
O(81) O(13F) 3.26(6) ? . .
O(81) O(22C) 3.54(6) ? . 1_545
O(81) O(25F) 3.08(8) ? . .
O(81) O(31) 3.09(6) ? . 1_456
O(81) O(32) 3.04(6) ? . 1_456
O(81) O(33) 3.21(6) ? . 1_456
O(81) O(53) 3.32(8) ? . 1_455
O(81) N(11B) 3.29(7) ? . 1_456
O(81) N(13A) 2.79(6) ? . 1_456
O(81) C(12F) 3.31(7) ? . .
O(81) C(13F) 3.41(6) ? . .
O(81) C(31) 2.78(6) ? . 1_456
O(81) C(103) 3.23(5) ? . 1_456
O(82) O(24C) 2.92(3) ? . .
O(82) O(60) 3.46(3) ? . 1_465
O(82) O(64) 3.19(2) ? . 1_466
O(82) O(65) 2.67(2) ? . .
O(82) C(111) 3.59(4) ? . 1_466
N(1) O(21B) 3.249(11) ? . 1_644
N(1) O(21C) 3.183(9) ? . 1_644
N(1) O(37) 3.105(18) ? . .
N(2) O(11B) 3.410(17) ? . .
N(2) O(16C) 3.462(15) ? . .
N(2) O(56) 2.838(14) ? . 1_655
N(3) O(21C) 3.103(14) ? . 1_644
N(3) O(56) 2.749(13) ? . 1_655
N(3) O(57) 3.406(12) ? . 1_645
N(4) O(11B) 2.984(12) ? . .
N(4) O(52) 2.976(13) ? . 1_645
N(4) O(59) 3.36(2) ? . 1_655
N(5) O(21B) 3.049(13) ? . 1_644
N(5) O(52) 2.858(16) ? . 1_645
N(5) O(57) 3.080(12) ? . 1_645
N(6) O(11C) 3.101(17) ? . .
N(6) O(72) 2.91(3) ? . .
N(11A) O(31) 3.54(2) ? . .
N(11A) O(32) 2.879(19) ? . .
N(11A) O(68) 2.82(2) ? . .
N(11B) O(31) 3.47(2) ? . .
N(11B) O(32) 2.670(19) ? . .
N(11B) O(53) 2.746(17) ? . 1_554
N(11B) O(80) 3.08(3) ? . 1_654
N(11B) O(81) 3.29(7) ? . 1_654
N(11B) C(31) 3.39(2) ? . .
N(12A) O(11F) 2.836(17) ? . 1_554
N(12A) O(26F) 3.450(14) ? . 1_554
N(12A) O(67) 2.76(3) ? . 1_554
N(12B) O(64) 2.87(2) ? . .
N(12B) O(67) 3.16(3) ? . 1_554
N(12B) O(68) 3.29(2) ? . .
N(13A) O(31) 3.10(2) ? . .
N(13A) O(32) 3.336(17) ? . .
N(13A) O(53) 3.07(2) ? . 1_554
N(13A) O(80) 2.12(3) ? . 1_654
N(13A) O(81) 2.79(6) ? . 1_654
N(13A) C(31) 3.49(2) ? . .
N(13B) O(15C) 3.18(2) ? . .
N(13B) O(31) 3.336(17) ? . .
N(13B) O(80) 3.02(2) ? . 1_654
N(14A) O(15B) 3.141(15) ? . .
N(14A) O(15C) 3.54(2) ? . .
N(14A) O(26F) 2.83(2) ? . 1_554
N(14B) O(11F) 3.00(2) ? . 1_554
N(14B) O(26F) 2.875(16) ? . 1_554
N(14B) O(67) 3.55(3) ? . 1_554
N(14B) C(26F) 3.561(19) ? . 1_554
N(15A) O(15C) 3.186(19) ? . .
N(15A) O(31) 2.831(16) ? . .
N(15B) O(31) 2.792(19) ? . .
N(15B) O(32) 3.464(14) ? . .
N(15B) O(68) 2.86(2) ? . .
N(15B) C(31) 3.524(17) ? . .
N(16A) O(26F) 3.386(19) ? . 1_554
N(16A) O(34) 2.922(19) ? . .
N(16A) O(64) 2.83(3) ? . .
N(16A) O(68) 3.55(2) ? . .
N(16B) O(15B) 3.003(17) ? . .
N(16B) O(26F) 2.975(19) ? . 1_554
N(16B) O(34) 3.07(2) ? . .
C(1) O(21C) 3.569(12) ? . 1_644
C(1) O(32) 3.391(16) ? . .
C(1) O(33) 3.484(15) ? . .
C(1) O(79) 3.29(5) ? . 1_644
C(1) C(31) 3.275(17) ? . .
C(2) O(31) 3.193(16) ? . .
C(2) O(56) 3.47(2) ? . 1_655
C(2) O(72) 3.21(2) ? . .
C(2) C(31) 3.487(18) ? . .
C(3) O(56) 3.247(17) ? . 1_655
C(3) O(57) 3.322(17) ? . 1_645
C(4) O(11B) 3.420(12) ? . .
C(4) O(56) 3.424(18) ? . 1_655
C(4) O(59) 3.17(2) ? . 1_655
C(5) O(14F) 3.346(14) ? . 1_645
C(5) O(21B) 3.452(13) ? . 1_644
C(5) O(23F) 3.294(16) ? . 1_645
C(5) O(37) 3.38(2) ? . .
C(5) O(52) 3.39(2) ? . 1_645
C(6) O(11C) 3.481(16) ? . .
C(6) O(23F) 3.016(15) ? . 1_645
C(6) O(52) 3.560(18) ? . 1_645
C(11D) O(23C) 3.323(11) ? . 1_645
C(12A) O(23C) 3.435(13) ? . 1_645
C(12A) O(24B) 3.212(11) ? . 1_645
C(12B) O(24B) 3.337(14) ? . 1_645
C(12B) O(58) 3.570(16) ? . 1_545
C(12B) C(24B) 3.553(13) ? . 1_645
C(12F) O(67) 3.56(3) ? . .
C(12F) O(81) 3.31(7) ? . .
C(13A) O(22C) 3.253(11) ? . 1_545
C(13A) O(23B) 3.363(15) ? . 1_545
C(13B) O(23B) 3.223(12) ? . 1_545
C(13F) O(51) 3.417(14) ? . .
C(13F) O(80) 3.20(2) ? . .
C(13F) O(81) 3.41(6) ? . .
C(14A) O(16F) 3.219(11) ? . 1_455
C(14B) O(36) 3.529(15) ? . .
C(14F) O(23F) 3.246(15) ? . .
C(14F) C(23F) 3.580(18) ? . .
C(15A) O(21B) 3.496(10) ? . 1_554
C(15B) C(21A) 3.559(13) ? . 1_554
C(15F) O(52) 3.340(11) ? . .
C(15F) O(70) 3.17(2) ? . .
C(15F) O(71) 3.47(4) ? . .
C(16A) O(25C) 3.417(10) ? . 1_654
C(16A) O(26B) 3.329(13) ? . 1_654
C(16B) O(36) 3.338(11) ? . 1_655
C(16B) C(26A) 3.588(12) ? . 1_654
C(16C) O(36) 3.419(11) ? . 1_655
C(16F) O(51) 3.267(14) ? . 1_655
C(16F) O(70) 3.545(15) ? . .
C(21A) O(15B) 3.046(10) ? . 1_556
C(21A) C(15B) 3.559(13) ? . 1_556
C(21F) O(24F) 3.308(13) ? . 1_655
C(21F) O(51) 3.455(9) ? . 1_655
C(21F) O(62) 3.46(2) ? . .
C(22C) O(32) 3.585(11) ? . 1_466
C(22F) O(54) 3.433(15) ? . .
C(22F) O(62) 3.56(2) ? . .
C(22F) O(71) 3.33(2) ? . .
C(23A) O(13B) 3.473(13) ? . 1_565
C(23A) O(59) 3.429(13) ? . 1_565
C(23E) O(78) 3.55(6) ? . .
C(23F) O(14F) 3.561(17) ? . .
C(23F) O(52) 3.434(11) ? . .
C(23F) O(77) 3.29(8) ? . .
C(23F) C(14F) 3.580(18) ? . .
C(24A) O(12B) 3.163(11) ? . 1_465
C(24B) O(60) 3.556(13) ? . 1_465
C(24B) C(12B) 3.553(13) ? . 1_465
C(24F) O(54) 3.449(16) ? . 1_455
C(24F) O(77) 3.48(9) ? . .
C(25D) O(16B) 3.548(11) ? . 1_456
C(25F) O(12F) 3.508(17) ? . .
C(25F) O(69) 3.393(13) ? . .
C(26A) O(16B) 3.586(13) ? . 1_456
C(26A) C(16B) 3.588(12) ? . 1_456
C(26D) O(14C) 3.512(10) ? . 1_556
C(26F) N(14B) 3.561(19) ? . 1_556
C(31) O(22B) 3.567(11) ? . 1_644
C(31) O(22C) 3.422(14) ? . 1_644
C(31) O(56) 3.374(19) ? . 1_655
C(31) O(69) 3.595(18) ? . 1_654
C(31) O(80) 3.34(2) ? . 1_654
C(31) O(81) 2.78(6) ? . 1_654
C(31) N(11B) 3.39(2) ? . .
C(31) N(13A) 3.49(2) ? . .
C(31) N(15B) 3.524(17) ? . .
C(31) C(1) 3.275(17) ? . .
C(31) C(2) 3.487(18) ? . .
C(32) O(14B) 3.409(12) ? . .
C(32) O(14C) 3.519(16) ? . .
C(32) O(26E) 3.211(11) ? . 1_554
C(32) O(26F) 3.426(13) ? . 1_554
C(32) O(64) 3.311(18) ? . .
C(32) O(69) 3.342(16) ? . 1_554
C(33) O(26C) 3.506(12) ? . 1_644
C(33) O(55) 3.468(15) ? . 1_545
C(33) O(58) 3.557(16) ? . 1_545
C(33) O(61) 3.499(19) ? . .
C(33) O(66) 3.27(2) ? . 1_644
C(33) O(70) 3.60(2) ? . 1_545
C(33) O(71) 3.31(3) ? . 1_545
C(33) O(72) 3.35(3) ? . .
C(101) O(11F) 3.56(2) ? . 1_554
C(101) O(23C) 3.16(3) ? . 1_644
C(101) O(32) 3.23(3) ? . .
C(101) O(53) 3.25(2) ? . 1_554
C(102) O(11F) 3.22(2) ? . 1_554
C(102) O(67) 2.91(3) ? . 1_554
C(103) O(25E) 3.59(3) ? . 1_654
C(103) O(25F) 3.32(3) ? . 1_654
C(103) O(80) 2.18(2) ? . 1_654
C(103) O(81) 3.23(5) ? . 1_654
C(104) O(21E) 3.473(17) ? . 1_554
C(104) O(80) 3.55(2) ? . 1_654
C(105) O(68) 3.44(2) ? . .
C(105) O(73) 3.40(6) ? . .
C(106) O(15B) 3.549(11) ? . .
C(106) O(34) 3.506(16) ? . .
C(106) O(73) 3.55(6) ? . .
C(111) O(68) 3.43(3) ? . .
C(111) O(82) 3.59(4) ? . 1_644
C(112) O(11F) 3.36(3) ? . 1_554
C(112) O(21F) 3.47(2) ? . 1_554
C(112) O(26F) 3.50(2) ? . 1_554
C(113) O(15C) 3.36(4) ? . .
C(113) O(21E) 3.45(2) ? . 1_554
C(113) O(80) 3.54(3) ? . 1_654

loop_
_geom_torsion_atom_site_label_1
_geom_torsion_atom_site_label_2
_geom_torsion_atom_site_label_3
_geom_torsion_atom_site_label_4
_geom_torsion
_geom_torsion_publ_flag
_geom_torsion_site_symmetry_1
_geom_torsion_site_symmetry_2
_geom_torsion_site_symmetry_3
_geom_torsion_site_symmetry_4
N(1) Co(1) N(2) C(2) 16.8(7) ? . . . .
N(2) Co(1) N(1) C(1) 10.4(7) ? . . . .
N(1) Co(1) N(3) C(3) -172.1(7) ? . . . .
N(3) Co(1) N(1) C(1) -85.5(7) ? . . . .
N(1) Co(1) N(4) C(4) -29(6) ? . . . .
N(4) Co(1) N(1) C(1) -39(6) ? . . . .
N(1) Co(1) N(5) C(5) -76.0(9) ? . . . .
N(5) Co(1) N(1) C(1) -172.0(7) ? . . . .
N(1) Co(1) N(6) C(6) 98.8(11) ? . . . .
N(6) Co(1) N(1) C(1) 98.9(7) ? . . . .
N(2) Co(1) N(3) C(3) 96.3(8) ? . . . .
N(3) Co(1) N(2) C(2) 106.9(8) ? . . . .
N(2) Co(1) N(4) C(4) -77.9(7) ? . . . .
N(4) Co(1) N(2) C(2) -165.7(7) ? . . . .
N(2) Co(1) N(5) C(5) -36(7) ? . . . .
N(5) Co(1) N(2) C(2) -23(7) ? . . . .
N(2) Co(1) N(6) C(6) -169.6(12) ? . . . .
N(6) Co(1) N(2) C(2) -75.6(8) ? . . . .
N(3) Co(1) N(4) C(4) 18.1(7) ? . . . .
N(4) Co(1) N(3) C(3) 10.3(7) ? . . . .
N(3) Co(1) N(5) C(5) -166.3(9) ? . . . .
N(5) Co(1) N(3) C(3) -86.6(7) ? . . . .
N(3) Co(1) N(6) C(6) -19(7) ? . . . .
N(6) Co(1) N(3) C(3) -54(7) ? . . . .
N(4) Co(1) N(5) C(5) 106.4(9) ? . . . .
N(5) Co(1) N(4) C(4) 104.4(7) ? . . . .
N(4) Co(1) N(6) C(6) -83.4(12) ? . . . .
N(6) Co(1) N(4) C(4) -166.4(7) ? . . . .
N(5) Co(1) N(6) C(6) 13.4(12) ? . . . .
N(6) Co(1) N(5) C(5) 16.5(10) ? . . . .
N(11A) Co(2) N(11B) N(13A) -144.8(15) ? . . . .
N(11A) Co(2) N(11B) C(101) 48.4(14) ? . . . .
N(11B) Co(2) N(11A) C(111) -77.1(15) ? . . . .
N(11A) Co(2) N(12A) N(12B) 44.5(7) ? . . . .
N(11A) Co(2) N(12A) N(14B) -153.5(9) ? . . . .
N(11A) Co(2) N(12A) C(102) 11.4(12) ? . . . .
N(12A) Co(2) N(11A) N(11B) 74.5(10) ? . . . .
N(12A) Co(2) N(11A) C(111) -2.6(13) ? . . . .
N(11A) Co(2) N(12B) N(12A) -120.3(9) ? . . . .
N(11A) Co(2) N(12B) C(102) -83.2(15) ? . . . .
N(11A) Co(2) N(12B) C(111) -31.4(12) ? . . . .
N(12B) Co(2) N(11A) N(11B) 113.5(12) ? . . . .
N(12B) Co(2) N(11A) C(111) 36.4(13) ? . . . .
N(11A) Co(2) N(13A) N(11B) 25.8(11) ? . . . .
N(11A) Co(2) N(13A) N(13B) -141.7(10) ? . . . .
N(11A) Co(2) N(13A) C(103) -169.0(16) ? . . . .
N(13A) Co(2) N(11A) N(11B) -23.5(11) ? . . . .
N(13A) Co(2) N(11A) C(111) -100.6(14) ? . . . .
N(11A) Co(2) N(13B) N(13A) 49.3(11) ? . . . .
N(11A) Co(2) N(13B) N(14A) 175.1(8) ? . . . .
N(11A) Co(2) N(13B) C(103) 84.2(15) ? . . . .
N(11A) Co(2) N(13B) C(104) 136.5(8) ? . . . .
N(11A) Co(2) N(13B) C(113) 147.4(14) ? . . . .
N(13B) Co(2) N(11A) N(11B) -59.8(12) ? . . . .
N(13B) Co(2) N(11A) C(111) -136.8(13) ? . . . .
N(11A) Co(2) N(14A) N(13B) -54(10) ? . . . .
N(11A) Co(2) N(14A) N(14B) 64(10) ? . . . .
N(11A) Co(2) N(14A) C(104) 0(11) ? . . . .
N(11A) Co(2) N(14A) C(112) 27(10) ? . . . .
N(11A) Co(2) N(14A) C(113) -25(11) ? . . . .
N(14A) Co(2) N(11A) N(11B) -8(10) ? . . . .
N(14A) Co(2) N(11A) C(111) -85(10) ? . . . .
N(11A) Co(2) N(14B) N(12A) 31.6(11) ? . . . .
N(11A) Co(2) N(14B) N(14A) -174.7(8) ? . . . .
N(11A) Co(2) N(14B) C(112) -120.1(14) ? . . . .
N(14B) Co(2) N(11A) N(11B) 53.2(13) ? . . . .
N(14B) Co(2) N(11A) C(111) -23.9(16) ? . . . .
N(11A) Co(2) N(15A) N(15B) -17.2(9) ? . . . .
N(11A) Co(2) N(15A) C(105) -77.9(9) ? . . . .
N(15A) Co(2) N(11A) N(11B) -110.5(10) ? . . . .
N(15A) Co(2) N(11A) C(111) 172.4(13) ? . . . .
N(11A) Co(2) N(15B) N(15A) 159.9(11) ? . . . .
N(11A) Co(2) N(15B) C(105) -152.3(14) ? . . . .
N(15B) Co(2) N(11A) N(11B) -123.3(12) ? . . . .
N(15B) Co(2) N(11A) C(111) 159.6(15) ? . . . .
N(11A) Co(2) N(16A) N(16B) 158.6(14) ? . . . .
N(11A) Co(2) N(16A) C(106) 103.8(10) ? . . . .
N(16A) Co(2) N(11A) N(11B) 163.6(11) ? . . . .
N(16A) Co(2) N(11A) C(111) 86.5(14) ? . . . .
N(11A) Co(2) N(16B) N(16A) -26.9(18) ? . . . .
N(11A) Co(2) N(16B) C(106) 35.0(18) ? . . . .
N(16B) Co(2) N(11A) N(11B) 177.7(10) ? . . . .
N(16B) Co(2) N(11A) C(111) 100.6(14) ? . . . .
N(11B) Co(2) N(12A) N(12B) 93.5(8) ? . . . .
N(11B) Co(2) N(12A) N(14B) -104.5(9) ? . . . .
N(11B) Co(2) N(12A) C(102) 60.4(12) ? . . . .
N(12A) Co(2) N(11B) N(11A) -95.3(11) ? . . . .
N(12A) Co(2) N(11B) N(13A) 119.9(11) ? . . . .
N(12A) Co(2) N(11B) C(101) -46.9(13) ? . . . .
N(11B) Co(2) N(12B) N(12A) -76.0(7) ? . . . .
N(11B) Co(2) N(12B) C(102) -38.9(14) ? . . . .
N(11B) Co(2) N(12B) C(111) 12.9(13) ? . . . .
N(12B) Co(2) N(11B) N(11A) -48.4(11) ? . . . .
N(12B) Co(2) N(11B) N(13A) 166.9(11) ? . . . .
N(12B) Co(2) N(11B) C(101) 0.1(12) ? . . . .
N(11B) Co(2) N(13A) N(13B) -167.5(14) ? . . . .
N(11B) Co(2) N(13A) C(103) 165(2) ? . . . .
N(13A) Co(2) N(11B) N(11A) 144.8(15) ? . . . .
N(13A) Co(2) N(11B) C(101) -166.8(18) ? . . . .
N(11B) Co(2) N(13B) N(13A) 8.6(9) ? . . . .
N(11B) Co(2) N(13B) N(14A) 134.4(8) ? . . . .
N(11B) Co(2) N(13B) C(103) 43.5(14) ? . . . .
N(11B) Co(2) N(13B) C(104) 95.8(8) ? . . . .
N(11B) Co(2) N(13B) C(113) 106.7(14) ? . . . .
N(13B) Co(2) N(11B) N(11A) 135.0(11) ? . . . .
N(13B) Co(2) N(11B) N(13A) -9.7(11) ? . . . .
N(13B) Co(2) N(11B) C(101) -176.6(13) ? . . . .
N(11B) Co(2) N(14A) N(13B) -62.2(12) ? . . . .
N(11B) Co(2) N(14A) N(14B) 56.6(12) ? . . . .
N(11B) Co(2) N(14A) C(104) -8(2) ? . . . .
N(11B) Co(2) N(14A) C(112) 19.5(17) ? . . . .
N(11B) Co(2) N(14A) C(113) -33(2) ? . . . .
N(14A) Co(2) N(11B) N(11A) 179.1(11) ? . . . .
N(14A) Co(2) N(11B) N(13A) 34.3(14) ? . . . .
N(14A) Co(2) N(11B) C(101) -132.5(13) ? . . . .
N(11B) Co(2) N(14B) N(12A) 68.6(9) ? . . . .
N(11B) Co(2) N(14B) N(14A) -137.7(9) ? . . . .
N(11B) Co(2) N(14B) C(112) -83.1(13) ? . . . .
N(14B) Co(2) N(11B) N(11A) -137.3(12) ? . . . .
N(14B) Co(2) N(11B) N(13A) 78.0(12) ? . . . .
N(14B) Co(2) N(11B) C(101) -88.8(14) ? . . . .
N(11B) Co(2) N(15A) N(15B) -65.7(10) ? . . . .
N(11B) Co(2) N(15A) C(105) -126.4(8) ? . . . .
N(15A) Co(2) N(11B) N(11A) 81.3(11) ? . . . .
N(15A) Co(2) N(11B) N(13A) -63.5(11) ? . . . .
N(15A) Co(2) N(11B) C(101) 129.7(13) ? . . . .
N(11B) Co(2) N(15B) N(15A) 120.9(9) ? . . . .
N(11B) Co(2) N(15B) C(105) 168.7(11) ? . . . .
N(15B) Co(2) N(11B) N(11A) 45.6(11) ? . . . .
N(15B) Co(2) N(11B) N(13A) -99.2(11) ? . . . .
N(15B) Co(2) N(11B) C(101) 94.0(14) ? . . . .
N(11B) Co(2) N(16A) N(16B) 179.4(13) ? . . . .
N(11B) Co(2) N(16A) C(106) 124.6(13) ? . . . .
N(16A) Co(2) N(11B) N(11A) -27.8(17) ? . . . .
N(16A) Co(2) N(11B) N(13A) -172.6(13) ? . . . .
N(16A) Co(2) N(11B) C(101) 21(2) ? . . . .
N(11B) Co(2) N(16B) N(16A) -5(10) ? . . . .
N(11B) Co(2) N(16B) C(106) 57(10) ? . . . .
N(16B) Co(2) N(11B) N(11A) -24(10) ? . . . .
N(16B) Co(2) N(11B) N(13A) -168(9) ? . . . .
N(16B) Co(2) N(11B) C(101) 25(10) ? . . . .
N(12A) Co(2) N(12B) C(102) 37.1(14) ? . . . .
N(12A) Co(2) N(12B) C(111) 88.9(14) ? . . . .
N(12B) Co(2) N(12A) N(14B) 162.1(11) ? . . . .
N(12B) Co(2) N(12A) C(102) -33.1(12) ? . . . .
N(12A) Co(2) N(13A) N(11B) -57.2(10) ? . . . .
N(12A) Co(2) N(13A) N(13B) 135.3(8) ? . . . .
N(12A) Co(2) N(13A) C(103) 108.0(15) ? . . . .
N(13A) Co(2) N(12A) N(12B) 130.6(7) ? . . . .
N(13A) Co(2) N(12A) N(14B) -67.3(9) ? . . . .
N(13A) Co(2) N(12A) C(102) 97.5(13) ? . . . .
N(12A) Co(2) N(13B) N(13A) -64.0(10) ? . . . .
N(12A) Co(2) N(13B) N(14A) 61.7(9) ? . . . .
N(12A) Co(2) N(13B) C(103) -29.2(16) ? . . . .
N(12A) Co(2) N(13B) C(104) 23.1(10) ? . . . .
N(12A) Co(2) N(13B) C(113) 34.0(16) ? . . . .
N(13B) Co(2) N(12A) N(12B) 175.5(7) ? . . . .
N(13B) Co(2) N(12A) N(14B) -22.4(11) ? . . . .
N(13B) Co(2) N(12A) C(102) 142.4(12) ? . . . .
N(12A) Co(2) N(14A) N(13B) -136.6(8) ? . . . .
N(12A) Co(2) N(14A) N(14B) -17.9(9) ? . . . .
N(12A) Co(2) N(14A) C(104) -82.2(16) ? . . . .
N(12A) Co(2) N(14A) C(112) -55.0(13) ? . . . .
N(12A) Co(2) N(14A) C(113) -107(2) ? . . . .
N(14A) Co(2) N(12A) N(12B) -140.5(7) ? . . . .
N(14A) Co(2) N(12A) N(14B) 21.6(9) ? . . . .
N(14A) Co(2) N(12A) C(102) -173.6(12) ? . . . .
N(12A) Co(2) N(14B) N(14A) 153.7(11) ? . . . .
N(12A) Co(2) N(14B) C(112) -151.7(16) ? . . . .
N(14B) Co(2) N(12A) N(12B) -162.1(11) ? . . . .
N(14B) Co(2) N(12A) C(102) 164.9(16) ? . . . .
N(12A) Co(2) N(15A) N(15B) 73(7) ? . . . .
N(12A) Co(2) N(15A) C(105) 12(7) ? . . . .
N(15A) Co(2) N(12A) N(12B) -46(7) ? . . . .
N(15A) Co(2) N(12A) N(14B) 116(7) ? . . . .
N(15A) Co(2) N(12A) C(102) -79(7) ? . . . .
N(12A) Co(2) N(15B) N(15A) -172.8(8) ? . . . .
N(12A) Co(2) N(15B) C(105) -125.0(10) ? . . . .
N(15B) Co(2) N(12A) N(12B) 21.2(11) ? . . . .
N(15B) Co(2) N(12A) N(14B) -176.7(9) ? . . . .
N(15B) Co(2) N(12A) C(102) -11.9(16) ? . . . .
N(12A) Co(2) N(16A) N(16B) -117.9(14) ? . . . .
N(12A) Co(2) N(16A) C(106) -172.7(9) ? . . . .
N(16A) Co(2) N(12A) N(12B) -52.8(8) ? . . . .
N(16A) Co(2) N(12A) N(14B) 109.3(9) ? . . . .
N(16A) Co(2) N(12A) C(102) -85.9(13) ? . . . .
N(12A) Co(2) N(16B) N(16A) 65.8(15) ? . . . .
N(12A) Co(2) N(16B) C(106) 127.7(13) ? . . . .
N(16B) Co(2) N(12A) N(12B) -82.0(8) ? . . . .
N(16B) Co(2) N(12A) N(14B) 80.1(9) ? . . . .
N(16B) Co(2) N(12A) C(102) -115.1(12) ? . . . .
N(12B) Co(2) N(13A) N(11B) -15.7(13) ? . . . .
N(12B) Co(2) N(13A) N(13B) 176.8(9) ? . . . .
N(12B) Co(2) N(13A) C(103) 149.5(14) ? . . . .
N(13A) Co(2) N(12B) N(12A) -65.1(10) ? . . . .
N(13A) Co(2) N(12B) C(102) -28.0(18) ? . . . .
N(13A) Co(2) N(12B) C(111) 23.8(16) ? . . . .
N(12B) Co(2) N(13B) N(13A) -28(7) ? . . . .
N(12B) Co(2) N(13B) N(14A) 97(6) ? . . . .
N(12B) Co(2) N(13B) C(103) 6(7) ? . . . .
N(12B) Co(2) N(13B) C(104) 59(6) ? . . . .
N(12B) Co(2) N(13B) C(113) 70(6) ? . . . .
N(13B) Co(2) N(12B) N(12A) -39(7) ? . . . .
N(13B) Co(2) N(12B) C(102) -1(7) ? . . . .
N(13B) Co(2) N(12B) C(111) 50(7) ? . . . .
N(12B) Co(2) N(14A) N(13B) -172.9(8) ? . . . .
N(12B) Co(2) N(14A) N(14B) -54.1(10) ? . . . .
N(12B) Co(2) N(14A) C(104) -118.5(16) ? . . . .
N(12B) Co(2) N(14A) C(112) -91.3(14) ? . . . .
N(12B) Co(2) N(14A) C(113) -144(2) ? . . . .
N(14A) Co(2) N(12B) N(12A) 54.3(9) ? . . . .
N(14A) Co(2) N(12B) C(102) 91.4(15) ? . . . .
N(14A) Co(2) N(12B) C(111) 143.2(12) ? . . . .
N(12B) Co(2) N(14B) N(12A) -12.9(8) ? . . . .
N(12B) Co(2) N(14B) N(14A) 140.8(8) ? . . . .
N(12B) Co(2) N(14B) C(112) -164.6(13) ? . . . .
N(14B) Co(2) N(12B) N(12A) 12.3(7) ? . . . .
N(14B) Co(2) N(12B) C(102) 49.4(15) ? . . . .
N(14B) Co(2) N(12B) C(111) 101.1(13) ? . . . .
N(12B) Co(2) N(15A) N(15B) 29.8(11) ? . . . .
N(12B) Co(2) N(15A) C(105) -30.9(11) ? . . . .
N(15A) Co(2) N(12B) N(12A) 175.3(7) ? . . . .
N(15A) Co(2) N(12B) C(102) -147.6(13) ? . . . .
N(15A) Co(2) N(12B) C(111) -95.8(13) ? . . . .
N(12B) Co(2) N(15B) N(15A) -157.6(8) ? . . . .
N(12B) Co(2) N(15B) C(105) -109.8(10) ? . . . .
N(15B) Co(2) N(12B) N(12A) -166.1(7) ? . . . .
N(15B) Co(2) N(12B) C(102) -129.0(14) ? . . . .
N(15B) Co(2) N(12B) C(111) -77.2(13) ? . . . .
N(12B) Co(2) N(16A) N(16B) -157.9(16) ? . . . .
N(12B) Co(2) N(16A) C(106) 147.3(12) ? . . . .
N(16A) Co(2) N(12B) N(12A) 117.6(9) ? . . . .
N(16A) Co(2) N(12B) C(102) 154.7(17) ? . . . .
N(16A) Co(2) N(12B) C(111) -153.5(15) ? . . . .
N(12B) Co(2) N(16B) N(16A) 19.8(15) ? . . . .
N(12B) Co(2) N(16B) C(106) 81.7(14) ? . . . .
N(16B) Co(2) N(12B) N(12A) 105.9(7) ? . . . .
N(16B) Co(2) N(12B) C(102) 143.1(15) ? . . . .
N(16B) Co(2) N(12B) C(111) -165.2(13) ? . . . .
N(13A) Co(2) N(13B) N(14A) 125.7(11) ? . . . .
N(13A) Co(2) N(13B) C(103) 34.9(13) ? . . . .
N(13A) Co(2) N(13B) C(104) 87.1(10) ? . . . .
N(13A) Co(2) N(13B) C(113) 98.1(16) ? . . . .
N(13B) Co(2) N(13A) N(11B) 167.5(14) ? . . . .
N(13B) Co(2) N(13A) C(103) -27.3(14) ? . . . .
N(13A) Co(2) N(14A) N(13B) -39.2(9) ? . . . .
N(13A) Co(2) N(14A) N(14B) 79.5(10) ? . . . .
N(13A) Co(2) N(14A) C(104) 15.2(17) ? . . . .
N(13A) Co(2) N(14A) C(112) 42.4(14) ? . . . .
N(13A) Co(2) N(14A) C(113) -10(2) ? . . . .
N(14A) Co(2) N(13A) N(11B) -152.9(11) ? . . . .
N(14A) Co(2) N(13A) N(13B) 39.6(9) ? . . . .
N(14A) Co(2) N(13A) C(103) 12.3(16) ? . . . .
N(13A) Co(2) N(14B) N(12A) 111.9(9) ? . . . .
N(13A) Co(2) N(14B) N(14A) -94.4(9) ? . . . .
N(13A) Co(2) N(14B) C(112) -39.8(13) ? . . . .
N(14B) Co(2) N(13A) N(11B) -97.5(11) ? . . . .
N(14B) Co(2) N(13A) N(13B) 95.1(10) ? . . . .
N(14B) Co(2) N(13A) C(103) 67.8(16) ? . . . .
N(13A) Co(2) N(15A) N(15B) -104.0(9) ? . . . .
N(13A) Co(2) N(15A) C(105) -164.6(9) ? . . . .
N(15A) Co(2) N(13A) N(11B) 122.5(10) ? . . . .
N(15A) Co(2) N(13A) N(13B) -45.0(8) ? . . . .
N(15A) Co(2) N(13A) C(103) -72.3(15) ? . . . .
N(13A) Co(2) N(15B) N(15A) 77.5(10) ? . . . .
N(13A) Co(2) N(15B) C(105) 125.3(11) ? . . . .
N(15B) Co(2) N(13A) N(11B) 83.8(11) ? . . . .
N(15B) Co(2) N(13A) N(13B) -83.7(9) ? . . . .
N(15B) Co(2) N(13A) C(103) -111.0(15) ? . . . .
N(13A) Co(2) N(16A) N(16B) 38(5) ? . . . .
N(13A) Co(2) N(16A) C(106) -17(5) ? . . . .
N(16A) Co(2) N(13A) N(11B) 147(4) ? . . . .
N(16A) Co(2) N(13A) N(13B) -20(4) ? . . . .
N(16A) Co(2) N(13A) C(103) -48(5) ? . . . .
N(13A) Co(2) N(16B) N(16A) -172.0(14) ? . . . .
N(13A) Co(2) N(16B) C(106) -110.1(14) ? . . . .
N(16B) Co(2) N(13A) N(11B) 178.5(10) ? . . . .
N(16B) Co(2) N(13A) N(13B) 11.0(15) ? . . . .
N(16B) Co(2) N(13A) C(103) -16(2) ? . . . .
N(13B) Co(2) N(14A) N(14B) 118.8(10) ? . . . .
N(13B) Co(2) N(14A) C(104) 54.4(15) ? . . . .
N(13B) Co(2) N(14A) C(112) 81.6(13) ? . . . .
N(13B) Co(2) N(14A) C(113) 29(2) ? . . . .
N(14A) Co(2) N(13B) N(13A) -125.7(11) ? . . . .
N(14A) Co(2) N(13B) C(103) -90.9(15) ? . . . .
N(14A) Co(2) N(13B) C(104) -38.6(8) ? . . . .
N(14A) Co(2) N(13B) C(113) -27.7(13) ? . . . .
N(13B) Co(2) N(14B) N(12A) 162.8(8) ? . . . .
N(13B) Co(2) N(14B) N(14A) -43.5(7) ? . . . .
N(13B) Co(2) N(14B) C(112) 11.1(12) ? . . . .
N(14B) Co(2) N(13B) N(13A) -79.3(9) ? . . . .
N(14B) Co(2) N(13B) N(14A) 46.4(8) ? . . . .
N(14B) Co(2) N(13B) C(103) -44.4(14) ? . . . .
N(14B) Co(2) N(13B) C(104) 7.8(8) ? . . . .
N(14B) Co(2) N(13B) C(113) 18.8(14) ? . . . .
N(13B) Co(2) N(15A) N(15B) -146.4(10) ? . . . .
N(13B) Co(2) N(15A) C(105) 152.9(11) ? . . . .
N(15A) Co(2) N(13B) N(13A) 120.0(10) ? . . . .
N(15A) Co(2) N(13B) N(14A) -114.2(8) ? . . . .
N(15A) Co(2) N(13B) C(103) 154.9(16) ? . . . .
N(15A) Co(2) N(13B) C(104) -152.8(9) ? . . . .
N(15A) Co(2) N(13B) C(113) -141.9(15) ? . . . .
N(13B) Co(2) N(15B) N(15A) 26.8(8) ? . . . .
N(13B) Co(2) N(15B) C(105) 74.6(10) ? . . . .
N(15B) Co(2) N(13B) N(13A) 99.3(8) ? . . . .
N(15B) Co(2) N(13B) N(14A) -135.0(7) ? . . . .
N(15B) Co(2) N(13B) C(103) 134.2(14) ? . . . .
N(15B) Co(2) N(13B) C(104) -173.6(8) ? . . . .
N(15B) Co(2) N(13B) C(113) -162.7(14) ? . . . .
N(13B) Co(2) N(16A) N(16B) 19.5(17) ? . . . .
N(13B) Co(2) N(16A) C(106) -35.3(12) ? . . . .
N(16A) Co(2) N(13B) N(13A) 176.7(9) ? . . . .
N(16A) Co(2) N(13B) N(14A) -57.6(10) ? . . . .
N(16A) Co(2) N(13B) C(103) -148.5(13) ? . . . .
N(16A) Co(2) N(13B) C(104) -96.2(10) ? . . . .
N(16A) Co(2) N(13B) C(113) -85.3(15) ? . . . .
N(13B) Co(2) N(16B) N(16A) -163.4(15) ? . . . .
N(13B) Co(2) N(16B) C(106) -101.6(13) ? . . . .
N(16B) Co(2) N(13B) N(13A) -173.1(9) ? . . . .
N(16B) Co(2) N(13B) N(14A) -47.3(8) ? . . . .
N(16B) Co(2) N(13B) C(103) -138.2(14) ? . . . .
N(16B) Co(2) N(13B) C(104) -85.9(8) ? . . . .
N(16B) Co(2) N(13B) C(113) -75.0(14) ? . . . .
N(14A) Co(2) N(14B) N(12A) -153.7(11) ? . . . .
N(14A) Co(2) N(14B) C(112) 54.6(13) ? . . . .
N(14B) Co(2) N(14A) N(13B) -118.8(10) ? . . . .
N(14B) Co(2) N(14A) C(104) -64.3(16) ? . . . .
N(14B) Co(2) N(14A) C(112) -37.1(13) ? . . . .
N(14B) Co(2) N(14A) C(113) -89(2) ? . . . .
N(14A) Co(2) N(15A) N(15B) 167.6(9) ? . . . .
N(14A) Co(2) N(15A) C(105) 107.0(9) ? . . . .
N(15A) Co(2) N(14A) N(13B) 48.3(8) ? . . . .
N(15A) Co(2) N(14A) N(14B) 167.1(9) ? . . . .
N(15A) Co(2) N(14A) C(104) 102.7(16) ? . . . .
N(15A) Co(2) N(14A) C(112) 130.0(13) ? . . . .
N(15A) Co(2) N(14A) C(113) 78(2) ? . . . .
N(14A) Co(2) N(15B) N(15A) -14.8(11) ? . . . .
N(14A) Co(2) N(15B) C(105) 33.1(13) ? . . . .
N(15B) Co(2) N(14A) N(13B) 57.8(9) ? . . . .
N(15B) Co(2) N(14A) N(14B) 176.5(9) ? . . . .
N(15B) Co(2) N(14A) C(104) 112.2(16) ? . . . .
N(15B) Co(2) N(14A) C(112) 139.4(13) ? . . . .
N(15B) Co(2) N(14A) C(113) 87(2) ? . . . .
N(14A) Co(2) N(16A) N(16B) -22.1(14) ? . . . .
N(14A) Co(2) N(16A) C(106) -76.9(10) ? . . . .
N(16A) Co(2) N(14A) N(13B) 133.7(9) ? . . . .
N(16A) Co(2) N(14A) N(14B) -107.6(10) ? . . . .
N(16A) Co(2) N(14A) C(104) -171.9(17) ? . . . .
N(16A) Co(2) N(14A) C(112) -144.7(14) ? . . . .
N(16A) Co(2) N(14A) C(113) 163(2) ? . . . .
N(14A) Co(2) N(16B) N(16A) 153.8(18) ? . . . .
N(14A) Co(2) N(16B) C(106) -144.4(17) ? . . . .
N(16B) Co(2) N(14A) N(13B) 119.9(11) ? . . . .
N(16B) Co(2) N(14A) N(14B) -121.3(11) ? . . . .
N(16B) Co(2) N(14A) C(104) 174(2) ? . . . .
N(16B) Co(2) N(14A) C(112) -158.4(16) ? . . . .
N(16B) Co(2) N(14A) C(113) 149(2) ? . . . .
N(14B) Co(2) N(15A) N(15B) -176.2(9) ? . . . .
N(14B) Co(2) N(15A) C(105) 123.1(10) ? . . . .
N(15A) Co(2) N(14B) N(12A) -173.3(8) ? . . . .
N(15A) Co(2) N(14B) N(14A) -19.6(12) ? . . . .
N(15A) Co(2) N(14B) C(112) 35.0(16) ? . . . .
N(14B) Co(2) N(15B) N(15A) 54(12) ? . . . .
N(14B) Co(2) N(15B) C(105) 102(12) ? . . . .
N(15B) Co(2) N(14B) N(12A) 135(12) ? . . . .
N(15B) Co(2) N(14B) N(14A) -71(12) ? . . . .
N(15B) Co(2) N(14B) C(112) -17(13) ? . . . .
N(14B) Co(2) N(16A) N(16B) -76.0(16) ? . . . .
N(14B) Co(2) N(16A) C(106) -130.8(10) ? . . . .
N(16A) Co(2) N(14B) N(12A) -75.7(10) ? . . . .
N(16A) Co(2) N(14B) N(14A) 78.0(10) ? . . . .
N(16A) Co(2) N(14B) C(112) 132.6(13) ? . . . .
N(14B) Co(2) N(16B) N(16A) 108.7(15) ? . . . .
N(14B) Co(2) N(16B) C(106) 170.6(14) ? . . . .
N(16B) Co(2) N(14B) N(12A) -107.1(9) ? . . . .
N(16B) Co(2) N(14B) N(14A) 46.6(9) ? . . . .
N(16B) Co(2) N(14B) C(112) 101.2(13) ? . . . .
N(15A) Co(2) N(15B) C(105) 47.8(10) ? . . . .
N(15B) Co(2) N(15A) C(105) -60.7(10) ? . . . .
N(15A) Co(2) N(16A) N(16B) 62.6(14) ? . . . .
N(15A) Co(2) N(16A) C(106) 7.8(9) ? . . . .
N(16A) Co(2) N(15A) N(15B) 79.5(9) ? . . . .
N(16A) Co(2) N(15A) C(105) 18.8(8) ? . . . .
N(15A) Co(2) N(16B) N(16A) -111.1(15) ? . . . .
N(15A) Co(2) N(16B) C(106) -49.3(13) ? . . . .
N(16B) Co(2) N(15A) N(15B) 109.5(9) ? . . . .
N(16B) Co(2) N(15A) C(105) 48.9(8) ? . . . .
N(15B) Co(2) N(16A) N(16B) 102.4(15) ? . . . .
N(15B) Co(2) N(16A) C(106) 47.6(10) ? . . . .
N(16A) Co(2) N(15B) N(15A) -95.0(10) ? . . . .
N(16A) Co(2) N(15B) C(105) -47.2(11) ? . . . .
N(15B) Co(2) N(16B) N(16A) -74.0(15) ? . . . .
N(15B) Co(2) N(16B) C(106) -12.1(14) ? . . . .
N(16B) Co(2) N(15B) N(15A) -63.4(9) ? . . . .
N(16B) Co(2) N(15B) C(105) -15.6(11) ? . . . .
N(16A) Co(2) N(16B) C(106) 61.8(15) ? . . . .
N(16B) Co(2) N(16A) C(106) -54.8(14) ? . . . .
C(11A) O(11A) C(16D) C(16C) 128.2(7) ? . . . .
C(11A) O(11A) C(16D) C(16E) -107.9(8) ? . . . .
C(16D) O(11A) C(11A) O(11E) 112.2(7) ? . . . .
C(16D) O(11A) C(11A) C(11B) -125.5(7) ? . . . .
C(11A) O(11E) C(11E) C(11D) 54.6(9) ? . . . .
C(11A) O(11E) C(11E) C(11F) -175.8(6) ? . . . .
C(11E) O(11E) C(11A) O(11A) 54.5(9) ? . . . .
C(11E) O(11E) C(11A) C(11B) -59.5(10) ? . . . .
C(11D) O(12A) C(12A) O(12E) 110.2(9) ? . . . .
C(11D) O(12A) C(12A) C(12B) -125.9(8) ? . . . .
C(12A) O(12A) C(11D) C(11C) 124.7(7) ? . . . .
C(12A) O(12A) C(11D) C(11E) -112.1(8) ? . . . .
C(12A) O(12E) C(12E) C(12D) 50.2(11) ? . . . .
C(12A) O(12E) C(12E) C(12F) 176.8(9) ? . . . .
C(12E) O(12E) C(12A) O(12A) 60.9(13) ? . . . .
C(12E) O(12E) C(12A) C(12B) -60.2(10) ? . . . .
C(12D) O(13A) C(13A) O(13E) 105.1(8) ? . . . .
C(12D) O(13A) C(13A) C(13B) -126.4(8) ? . . . .
C(13A) O(13A) C(12D) C(12C) 119.6(9) ? . . . .
C(13A) O(13A) C(12D) C(12E) -114.8(9) ? . . . .
C(13A) O(13E) C(13E) C(13D) 55.7(10) ? . . . .
C(13A) O(13E) C(13E) C(13F) -179.7(9) ? . . . .
C(13E) O(13E) C(13A) O(13A) 58.8(11) ? . . . .
C(13E) O(13E) C(13A) C(13B) -65.3(12) ? . . . .
C(13D) O(14A) C(14A) O(14E) 115.9(9) ? . . . .
C(13D) O(14A) C(14A) C(14B) -118.7(9) ? . . . .
C(14A) O(14A) C(13D) C(13C) 134.8(9) ? . . . .
C(14A) O(14A) C(13D) C(13E) -103.6(9) ? . . . .
C(14A) O(14E) C(14E) C(14D) 55.1(8) ? . . . .
C(14A) O(14E) C(14E) C(14F) -175.1(7) ? . . . .
C(14E) O(14E) C(14A) O(14A) 55.6(8) ? . . . .
C(14E) O(14E) C(14A) C(14B) -62.1(10) ? . . . .
C(14D) O(15A) C(15A) O(15E) 104.4(9) ? . . . .
C(14D) O(15A) C(15A) C(15B) -131.5(8) ? . . . .
C(15A) O(15A) C(14D) C(14C) 127.5(8) ? . . . .
C(15A) O(15A) C(14D) C(14E) -109.7(8) ? . . . .
C(15A) O(15E) C(15E) C(15D) 58.1(9) ? . . . .
C(15A) O(15E) C(15E) C(15F) -176.9(5) ? . . . .
C(15E) O(15E) C(15A) O(15A) 57.7(7) ? . . . .
C(15E) O(15E) C(15A) C(15B) -61.6(7) ? . . . .
C(15D) O(16A) C(16A) O(16E) 104.5(8) ? . . . .
C(15D) O(16A) C(16A) C(16B) -128.3(7) ? . . . .
C(16A) O(16A) C(15D) C(15C) 125.0(7) ? . . . .
C(16A) O(16A) C(15D) C(15E) -112.3(8) ? . . . .
C(16A) O(16E) C(16E) C(16D) 57.6(9) ? . . . .
C(16A) O(16E) C(16E) C(16F) -175.0(6) ? . . . .
C(16E) O(16E) C(16A) O(16A) 56.3(7) ? . . . .
C(16E) O(16E) C(16A) C(16B) -64.5(9) ? . . . .
C(21A) O(21A) C(26D) C(26C) 124.0(8) ? . . . .
C(21A) O(21A) C(26D) C(26E) -112.9(8) ? . . . .
C(26D) O(21A) C(21A) O(21E) 113.5(7) ? . . . .
C(26D) O(21A) C(21A) C(21B) -121.3(7) ? . . . .
C(21A) O(21E) C(21E) C(21D) 57.1(10) ? . . . .
C(21A) O(21E) C(21E) C(21F) 179.5(9) ? . . . .
C(21E) O(21E) C(21A) O(21A) 57.8(10) ? . . . .
C(21E) O(21E) C(21A) C(21B) -64.8(11) ? . . . .
C(21D) O(22A) C(22A) O(22E) 109.0(8) ? . . . .
C(21D) O(22A) C(22A) C(22B) -125.3(8) ? . . . .
C(22A) O(22A) C(21D) C(21C) 120.5(8) ? . . . .
C(22A) O(22A) C(21D) C(21E) -116.2(8) ? . . . .
C(22A) O(22E) C(22E) C(22D) 51.3(8) ? . . . .
C(22A) O(22E) C(22E) C(22F) 174.3(7) ? . . . .
C(22E) O(22E) C(22A) O(22A) 53.0(8) ? . . . .
C(22E) O(22E) C(22A) C(22B) -65.1(12) ? . . . .
C(22D) O(23A) C(23A) O(23E) 111.9(9) ? . . . .
C(22D) O(23A) C(23A) C(23B) -122.0(8) ? . . . .
C(23A) O(23A) C(22D) C(22C) 135.1(7) ? . . . .
C(23A) O(23A) C(22D) C(22E) -95.7(8) ? . . . .
C(23A) O(23E) C(23E) C(23D) 55.6(9) ? . . . .
C(23A) O(23E) C(23E) C(23F) -177.2(6) ? . . . .
C(23E) O(23E) C(23A) O(23A) 61.4(8) ? . . . .
C(23E) O(23E) C(23A) C(23B) -58.1(8) ? . . . .
C(23D) O(24A) C(24A) O(24E) 99.9(8) ? . . . .
C(23D) O(24A) C(24A) C(24B) -134.8(7) ? . . . .
C(24A) O(24A) C(23D) C(23C) 117.4(8) ? . . . .
C(24A) O(24A) C(23D) C(23E) -118.6(9) ? . . . .
C(24A) O(24E) C(24E) C(24D) 54.3(12) ? . . . .
C(24A) O(24E) C(24E) C(24F) 177.8(7) ? . . . .
C(24E) O(24E) C(24A) O(24A) 59.5(9) ? . . . .
C(24E) O(24E) C(24A) C(24B) -62.6(11) ? . . . .
C(24D) O(25A) C(25A) O(25E) 111.9(8) ? . . . .
C(24D) O(25A) C(25A) C(25B) -123.5(8) ? . . . .
C(25A) O(25A) C(24D) C(24C) 132.3(7) ? . . . .
C(25A) O(25A) C(24D) C(24E) -103.2(9) ? . . . .
C(25A) O(25E) C(25E) C(25D) 50.5(9) ? . . . .
C(25A) O(25E) C(25E) C(25F) -179.1(6) ? . . . .
C(25E) O(25E) C(25A) O(25A) 55.5(10) ? . . . .
C(25E) O(25E) C(25A) C(25B) -60.3(12) ? . . . .
C(25D) O(26A) C(26A) O(26E) 106.3(8) ? . . . .
C(25D) O(26A) C(26A) C(26B) -130.0(7) ? . . . .
C(26A) O(26A) C(25D) C(25C) 122.4(7) ? . . . .
C(26A) O(26A) C(25D) C(25E) -111.6(7) ? . . . .
C(26A) O(26E) C(26E) C(26D) 52.8(10) ? . . . .
C(26A) O(26E) C(26E) C(26F) 179.4(8) ? . . . .
C(26E) O(26E) C(26A) O(26A) 62.1(12) ? . . . .
C(26E) O(26E) C(26A) C(26B) -56.5(9) ? . . . .
Co(1) N(1) C(1) C(2) -34.3(13) ? . . . .
Co(1) N(2) C(2) C(1) -38.0(11) ? . . . .
Co(1) N(3) C(3) C(4) -34.4(10) ? . . . .
Co(1) N(4) C(4) C(3) -41.1(11) ? . . . .
Co(1) N(5) C(5) C(6) -39.0(12) ? . . . .
Co(1) N(6) C(6) C(5) -37.4(15) ? . . . .
Co(2) N(11A) N(11B) N(13A) 33.5(12) ? . . . .
Co(2) N(11A) N(11B) C(101) -129.1(12) ? . . . .
Co(2) N(11A) C(111) N(12B) -39.8(12) ? . . . .
Co(2) N(11A) C(111) C(101) 86(2) ? . . . .
Co(2) N(11A) C(111) C(102) -8(2) ? . . . .
N(11B) N(11A) C(111) N(12B) -107.6(11) ? . . . .
N(11B) N(11A) C(111) C(101) 18(2) ? . . . .
N(11B) N(11A) C(111) C(102) -75.6(19) ? . . . .
C(111) N(11A) N(11B) Co(2) 117.4(12) ? . . . .
C(111) N(11A) N(11B) N(13A) 150.9(15) ? . . . .
C(111) N(11A) N(11B) C(101) -11.7(13) ? . . . .
Co(2) N(11B) N(13A) N(13B) 16.8(19) ? . . . .
Co(2) N(11B) N(13A) C(103) -83(5) ? . . . .
Co(2) N(11B) C(101) C(102) 28.0(18) ? . . . .
Co(2) N(11B) C(101) C(111) -24(3) ? . . . .
N(11A) N(11B) N(13A) Co(2) -32.6(12) ? . . . .
N(11A) N(11B) N(13A) N(13B) -16(2) ? . . . .
N(11A) N(11B) N(13A) C(103) -116(5) ? . . . .
N(11A) N(11B) C(101) C(102) 72.6(15) ? . . . .
N(11A) N(11B) C(101) C(111) 21(2) ? . . . .
N(13A) N(11B) C(101) C(102) -19(6) ? . . . .
N(13A) N(11B) C(101) C(111) -71(6) ? . . . .
C(101) N(11B) N(13A) Co(2) 52(5) ? . . . .
C(101) N(11B) N(13A) N(13B) 69(6) ? . . . .
C(101) N(11B) N(13A) C(103) -31(9) ? . . . .
Co(2) N(12A) N(12B) C(102) -139.2(17) ? . . . .
Co(2) N(12A) N(12B) C(111) -102.3(16) ? . . . .
Co(2) N(12A) N(14B) N(14A) -31.0(14) ? . . . .
Co(2) N(12A) N(14B) C(112) 90(5) ? . . . .
Co(2) N(12A) C(102) N(12B) 41.6(16) ? . . . .
Co(2) N(12A) C(102) C(101) -55.8(18) ? . . . .
Co(2) N(12A) C(102) C(111) -21(2) ? . . . .
N(12B) N(12A) N(14B) Co(2) 23.7(17) ? . . . .
N(12B) N(12A) N(14B) N(14A) -7(2) ? . . . .
N(12B) N(12A) N(14B) C(112) 113(4) ? . . . .
N(14B) N(12A) N(12B) Co(2) -22.7(17) ? . . . .
N(14B) N(12A) N(12B) C(102) -162(2) ? . . . .
N(14B) N(12A) N(12B) C(111) -125(2) ? . . . .
N(12B) N(12A) C(102) C(101) -97(2) ? . . . .
N(12B) N(12A) C(102) C(111) -63(2) ? . . . .
C(102) N(12A) N(12B) Co(2) 139.2(17) ? . . . .
C(102) N(12A) N(12B) C(111) 37(2) ? . . . .
N(14B) N(12A) C(102) N(12B) 114(8) ? . . . .
N(14B) N(12A) C(102) C(101) 17(9) ? . . . .
N(14B) N(12A) C(102) C(111) 51(9) ? . . . .
C(102) N(12A) N(14B) Co(2) -78(8) ? . . . .
C(102) N(12A) N(14B) N(14A) -109(7) ? . . . .
C(102) N(12A) N(14B) C(112) 11(11) ? . . . .
Co(2) N(12B) C(102) N(12A) -38.1(14) ? . . . .
Co(2) N(12B) C(102) C(101) 62.6(18) ? . . . .
Co(2) N(12B) C(102) C(111) 91(2) ? . . . .
Co(2) N(12B) C(111) N(11A) 33.7(11) ? . . . .
Co(2) N(12B) C(111) C(101) -38(4) ? . . . .
Co(2) N(12B) C(111) C(102) -105(2) ? . . . .
N(12A) N(12B) C(102) C(101) 101(2) ? . . . .
N(12A) N(12B) C(102) C(111) 129(2) ? . . . .
N(12A) N(12B) C(111) N(11A) 96.3(16) ? . . . .
N(12A) N(12B) C(111) C(101) 24(4) ? . . . .
N(12A) N(12B) C(111) C(102) -43(2) ? . . . .
C(102) N(12B) C(111) N(11A) 139(2) ? . . . .
C(102) N(12B) C(111) C(101) 67(4) ? . . . .
C(111) N(12B) C(102) N(12A) -129(2) ? . . . .
C(111) N(12B) C(102) C(101) -27.9(19) ? . . . .
Co(2) N(13A) N(13B) N(14A) -49.5(9) ? . . . .
Co(2) N(13A) N(13B) C(103) -142.4(18) ? . . . .
Co(2) N(13A) N(13B) C(104) -93.6(11) ? . . . .
Co(2) N(13A) N(13B) C(113) -104.8(19) ? . . . .
Co(2) N(13A) C(103) N(13B) 34.6(17) ? . . . .
Co(2) N(13A) C(103) C(104) -37(2) ? . . . .
Co(2) N(13A) C(103) C(112) -60.1(13) ? . . . .
Co(2) N(13A) C(103) C(113) -15(3) ? . . . .
N(11B) N(13A) N(13B) Co(2) -18(2) ? . . . .
N(11B) N(13A) N(13B) N(14A) -67(2) ? . . . .
N(11B) N(13A) N(13B) C(103) -160(2) ? . . . .
N(11B) N(13A) N(13B) C(104) -111(2) ? . . . .
N(11B) N(13A) N(13B) C(113) -123(2) ? . . . .
N(11B) N(13A) C(103) N(13B) 114(5) ? . . . .
N(11B) N(13A) C(103) C(104) 42(6) ? . . . .
N(11B) N(13A) C(103) C(112) 19(5) ? . . . .
N(11B) N(13A) C(103) C(113) 64(6) ? . . . .
N(13B) N(13A) C(103) C(104) -71.7(17) ? . . . .
N(13B) N(13A) C(103) C(112) -94.7(16) ? . . . .
N(13B) N(13A) C(103) C(113) -50(2) ? . . . .
C(103) N(13A) N(13B) Co(2) 142.4(18) ? . . . .
C(103) N(13A) N(13B) N(14A) 92.9(18) ? . . . .
C(103) N(13A) N(13B) C(104) 48.8(17) ? . . . .
C(103) N(13A) N(13B) C(113) 38(2) ? . . . .
Co(2) N(13B) N(14A) N(14B) -49.9(8) ? . . . .
Co(2) N(13B) N(14A) C(104) -121.5(14) ? . . . .
Co(2) N(13B) N(14A) C(112) -92.4(12) ? . . . .
Co(2) N(13B) N(14A) C(113) -147(2) ? . . . .
Co(2) N(13B) C(103) N(13A) -36.6(15) ? . . . .
Co(2) N(13B) C(103) C(104) 75.9(16) ? . . . .
Co(2) N(13B) C(103) C(112) 48.4(15) ? . . . .
Co(2) N(13B) C(103) C(113) 100(2) ? . . . .
Co(2) N(13B) C(104) N(14A) 50.1(11) ? . . . .
Co(2) N(13B) C(104) C(103) -116.8(19) ? . . . .
Co(2) N(13B) C(104) C(112) -40(2) ? . . . .
Co(2) N(13B) C(104) C(113) 149(3) ? . . . .
Co(2) N(13B) C(113) N(14A) 31.5(16) ? . . . .
Co(2) N(13B) C(113) C(103) -106(2) ? . . . .
Co(2) N(13B) C(113) C(104) -33(3) ? . . . .
Co(2) N(13B) C(113) C(112) -38.2(19) ? . . . .
N(13A) N(13B) N(14A) Co(2) 49.5(9) ? . . . .
N(13A) N(13B) N(14A) N(14B) -0.4(11) ? . . . .
N(13A) N(13B) N(14A) C(104) -72.0(15) ? . . . .
N(13A) N(13B) N(14A) C(112) -42.9(14) ? . . . .
N(13A) N(13B) N(14A) C(113) -97(2) ? . . . .
N(13A) N(13B) C(103) C(104) 112(2) ? . . . .
N(13A) N(13B) C(103) C(112) 85.0(17) ? . . . .
N(13A) N(13B) C(103) C(113) 136(2) ? . . . .
N(13A) N(13B) C(104) N(14A) 114.1(16) ? . . . .
N(13A) N(13B) C(104) C(103) -52.8(19) ? . . . .
N(13A) N(13B) C(104) C(112) 24(2) ? . . . .
N(13A) N(13B) C(104) C(113) -147(3) ? . . . .
N(13A) N(13B) C(113) N(14A) 99.0(17) ? . . . .
N(13A) N(13B) C(113) C(103) -38(2) ? . . . .
N(13A) N(13B) C(113) C(104) 34(3) ? . . . .
N(13A) N(13B) C(113) C(112) 29(2) ? . . . .
N(14A) N(13B) C(103) N(13A) -102.8(16) ? . . . .
N(14A) N(13B) C(103) C(104) 9.7(18) ? . . . .
N(14A) N(13B) C(103) C(112) -17.8(17) ? . . . .
N(14A) N(13B) C(103) C(113) 34(2) ? . . . .
C(103) N(13B) N(14A) Co(2) 110.7(17) ? . . . .
C(103) N(13B) N(14A) N(14B) 60.8(18) ? . . . .
C(103) N(13B) N(14A) C(104) -10.9(19) ? . . . .
C(103) N(13B) N(14A) C(112) 18.3(19) ? . . . .
C(103) N(13B) N(14A) C(113) -36(2) ? . . . .
N(14A) N(13B) C(104) C(103) -167(2) ? . . . .
N(14A) N(13B) C(104) C(112) -90(2) ? . . . .
N(14A) N(13B) C(104) C(113) 99(3) ? . . . .
C(104) N(13B) N(14A) Co(2) 121.5(14) ? . . . .
C(104) N(13B) N(14A) N(14B) 71.6(14) ? . . . .
C(104) N(13B) N(14A) C(112) 29.1(15) ? . . . .
C(104) N(13B) N(14A) C(113) -25(2) ? . . . .
N(14A) N(13B) C(113) C(103) -137(2) ? . . . .
N(14A) N(13B) C(113) C(104) -65(3) ? . . . .
N(14A) N(13B) C(113) C(112) -70(2) ? . . . .
C(113) N(13B) N(14A) Co(2) 147(2) ? . . . .
C(113) N(13B) N(14A) N(14B) 97(2) ? . . . .
C(113) N(13B) N(14A) C(104) 25(2) ? . . . .
C(113) N(13B) N(14A) C(112) 54(2) ? . . . .
C(103) N(13B) C(104) N(14A) 167(2) ? . . . .
C(103) N(13B) C(104) C(112) 77(2) ? . . . .
C(103) N(13B) C(104) C(113) -94(4) ? . . . .
C(104) N(13B) C(103) N(13A) -112(2) ? . . . .
C(104) N(13B) C(103) C(112) -27.5(14) ? . . . .
C(104) N(13B) C(103) C(113) 24(2) ? . . . .
C(103) N(13B) C(113) N(14A) 137(2) ? . . . .
C(103) N(13B) C(113) C(104) 72(3) ? . . . .
C(103) N(13B) C(113) C(112) 67(2) ? . . . .
C(113) N(13B) C(103) N(13A) -136(2) ? . . . .
C(113) N(13B) C(103) C(104) -24(2) ? . . . .
C(113) N(13B) C(103) C(112) -51(2) ? . . . .
C(104) N(13B) C(113) N(14A) 65(3) ? . . . .
C(104) N(13B) C(113) C(103) -72(3) ? . . . .
C(104) N(13B) C(113) C(112) -5(2) ? . . . .
C(113) N(13B) C(104) N(14A) -99(3) ? . . . .
C(113) N(13B) C(104) C(103) 94(4) ? . . . .
C(113) N(13B) C(104) C(112) 171(4) ? . . . .
Co(2) N(14A) N(14B) N(12A) 32.6(15) ? . . . .
Co(2) N(14A) N(14B) C(112) -122.4(14) ? . . . .
Co(2) N(14A) C(104) N(13B) -52.8(11) ? . . . .
Co(2) N(14A) C(104) C(103) -42(2) ? . . . .
Co(2) N(14A) C(104) C(112) 61(2) ? . . . .
Co(2) N(14A) C(104) C(113) -110(2) ? . . . .
Co(2) N(14A) C(112) N(14B) 46.7(11) ? . . . .
Co(2) N(14A) C(112) C(103) -76.9(11) ? . . . .
Co(2) N(14A) C(112) C(104) -123(2) ? . . . .
Co(2) N(14A) C(112) C(113) -118.2(16) ? . . . .
Co(2) N(14A) C(113) N(13B) -32.2(19) ? . . . .
Co(2) N(14A) C(113) C(103) 4(3) ? . . . .
Co(2) N(14A) C(113) C(104) 78(3) ? . . . .
Co(2) N(14A) C(113) C(112) 72.2(17) ? . . . .
N(13B) N(14A) N(14B) Co(2) 53.1(8) ? . . . .
N(13B) N(14A) N(14B) N(12A) 85.6(19) ? . . . .
N(13B) N(14A) N(14B) C(112) -69.3(14) ? . . . .
N(13B) N(14A) C(104) C(103) 10.3(19) ? . . . .
N(13B) N(14A) C(104) C(112) 113(2) ? . . . .
N(13B) N(14A) C(104) C(113) -57(2) ? . . . .
N(13B) N(14A) C(112) N(14B) 110.9(14) ? . . . .
N(13B) N(14A) C(112) C(103) -12.7(12) ? . . . .
N(13B) N(14A) C(112) C(104) -59(2) ? . . . .
N(13B) N(14A) C(112) C(113) -54.0(16) ? . . . .
N(13B) N(14A) C(113) C(103) 36(2) ? . . . .
N(13B) N(14A) C(113) C(104) 110(3) ? . . . .
N(13B) N(14A) C(113) C(112) 104.5(17) ? . . . .
N(14B) N(14A) C(104) N(13B) -105.7(11) ? . . . .
N(14B) N(14A) C(104) C(103) -95(2) ? . . . .
N(14B) N(14A) C(104) C(112) 7.7(19) ? . . . .
N(14B) N(14A) C(104) C(113) -163(3) ? . . . .
C(104) N(14A) N(14B) Co(2) 116.8(11) ? . . . .
C(104) N(14A) N(14B) N(12A) 149.4(19) ? . . . .
C(104) N(14A) N(14B) C(112) -5.6(14) ? . . . .
N(14B) N(14A) C(112) C(103) -123.6(16) ? . . . .
N(14B) N(14A) C(112) C(104) -170(2) ? . . . .
N(14B) N(14A) C(112) C(113) -165(2) ? . . . .
C(112) N(14A) N(14B) Co(2) 122.4(14) ? . . . .
C(112) N(14A) N(14B) N(12A) 155(2) ? . . . .
N(14B) N(14A) C(113) N(13B) -93.5(15) ? . . . .
N(14B) N(14A) C(113) C(103) -58(3) ? . . . .
N(14B) N(14A) C(113) C(104) 17(3) ? . . . .
N(14B) N(14A) C(113) C(112) 10.9(14) ? . . . .
C(113) N(14A) N(14B) Co(2) 109.7(14) ? . . . .
C(113) N(14A) N(14B) N(12A) 142(2) ? . . . .
C(113) N(14A) N(14B) C(112) -12.7(18) ? . . . .
C(104) N(14A) C(112) N(14B) 170(2) ? . . . .
C(104) N(14A) C(112) C(103) 45.9(19) ? . . . .
C(104) N(14A) C(112) C(113) 5(2) ? . . . .
C(112) N(14A) C(104) N(13B) -113(2) ? . . . .
C(112) N(14A) C(104) C(103) -103(2) ? . . . .
C(112) N(14A) C(104) C(113) -171(3) ? . . . .
C(104) N(14A) C(113) N(13B) -110(3) ? . . . .
C(104) N(14A) C(113) C(103) -74(3) ? . . . .
C(104) N(14A) C(113) C(112) -6(2) ? . . . .
C(113) N(14A) C(104) N(13B) 57(2) ? . . . .
C(113) N(14A) C(104) C(103) 68(3) ? . . . .
C(113) N(14A) C(104) C(112) 171(3) ? . . . .
C(112) N(14A) C(113) N(13B) -104.5(17) ? . . . .
C(112) N(14A) C(113) C(103) -69(2) ? . . . .
C(112) N(14A) C(113) C(104) 6(2) ? . . . .
C(113) N(14A) C(112) N(14B) 165(2) ? . . . .
C(113) N(14A) C(112) C(103) 41.2(16) ? . . . .
C(113) N(14A) C(112) C(104) -5(2) ? . . . .
Co(2) N(14B) C(112) N(14A) -52.8(10) ? . . . .
Co(2) N(14B) C(112) C(103) 12(2) ? . . . .
Co(2) N(14B) C(112) C(104) -44(2) ? . . . .
Co(2) N(14B) C(112) C(113) -40(2) ? . . . .
N(12A) N(14B) C(112) N(14A) -134(4) ? . . . .
N(12A) N(14B) C(112) C(103) -69(5) ? . . . .
N(12A) N(14B) C(112) C(104) -125(4) ? . . . .
N(12A) N(14B) C(112) C(113) -121(4) ? . . . .
N(14A) N(14B) C(112) C(103) 64.9(17) ? . . . .
N(14A) N(14B) C(112) C(104) 9(2) ? . . . .
N(14A) N(14B) C(112) C(113) 12.8(16) ? . . . .
Co(2) N(15A) N(15B) C(105) -120.2(9) ? . . . .
Co(2) N(15A) C(105) N(15B) 54.6(11) ? . . . .
Co(2) N(15A) C(105) C(106) -42.4(12) ? . . . .
N(15B) N(15A) C(105) C(106) -97.0(13) ? . . . .
C(105) N(15A) N(15B) Co(2) 120.2(9) ? . . . .
Co(2) N(15B) C(105) N(15A) -60.8(12) ? . . . .
Co(2) N(15B) C(105) C(106) 41.4(12) ? . . . .
N(15A) N(15B) C(105) C(106) 102.2(13) ? . . . .
Co(2) N(16A) N(16B) C(106) -118.1(9) ? . . . .
Co(2) N(16A) C(106) N(16B) 64.2(12) ? . . . .
Co(2) N(16A) C(106) C(105) -31.8(12) ? . . . .
N(16B) N(16A) C(106) C(105) -95.9(13) ? . . . .
C(106) N(16A) N(16B) Co(2) 118.1(9) ? . . . .
Co(2) N(16B) C(106) N(16A) -61.4(11) ? . . . .
Co(2) N(16B) C(106) C(105) 38.3(15) ? . . . .
N(16A) N(16B) C(106) C(105) 99.8(13) ? . . . .
N(1) C(1) C(2) N(2) 50.7(16) ? . . . .
N(3) C(3) C(4) N(4) 50.1(13) ? . . . .
N(5) C(5) C(6) N(6) 54.8(17) ? . . . .
O(11A) C(11A) C(11B) O(11B) 62.2(10) ? . . . .
O(11A) C(11A) C(11B) C(11C) -61.1(9) ? . . . .
O(11E) C(11A) C(11B) O(11B) 179.6(9) ? . . . .
O(11E) C(11A) C(11B) C(11C) 56.2(12) ? . . . .
O(11B) C(11B) C(11C) O(11C) 58.4(10) ? . . . .
O(11B) C(11B) C(11C) C(11D) -174.7(6) ? . . . .
C(11A) C(11B) C(11C) O(11C) -175.8(8) ? . . . .
C(11A) C(11B) C(11C) C(11D) -48.8(10) ? . . . .
O(11C) C(11C) C(11D) O(12A) -69.0(11) ? . . . .
O(11C) C(11C) C(11D) C(11E) 173.0(10) ? . . . .
C(11B) C(11C) C(11D) O(12A) 169.0(7) ? . . . .
C(11B) C(11C) C(11D) C(11E) 51.1(11) ? . . . .
O(12A) C(11D) C(11E) O(11E) -168.3(7) ? . . . .
O(12A) C(11D) C(11E) C(11F) 71.1(11) ? . . . .
C(11C) C(11D) C(11E) O(11E) -52.0(11) ? . . . .
C(11C) C(11D) C(11E) C(11F) -172.5(10) ? . . . .
O(11E) C(11E) C(11F) O(11F) -71.8(10) ? . . . .
C(11D) C(11E) C(11F) O(11F) 50.7(14) ? . . . .
O(12A) C(12A) C(12B) O(12B) 57.6(9) ? . . . .
O(12A) C(12A) C(12B) C(12C) -63.7(8) ? . . . .
O(12E) C(12A) C(12B) O(12B) -178.2(7) ? . . . .
O(12E) C(12A) C(12B) C(12C) 60.5(9) ? . . . .
O(12B) C(12B) C(12C) O(12C) 68.2(10) ? . . . .
O(12B) C(12B) C(12C) C(12D) -171.9(8) ? . . . .
C(12A) C(12B) C(12C) O(12C) -171.2(6) ? . . . .
C(12A) C(12B) C(12C) C(12D) -51.3(10) ? . . . .
O(12C) C(12C) C(12D) O(13A) -71.0(9) ? . . . .
O(12C) C(12C) C(12D) C(12E) 167.7(7) ? . . . .
C(12B) C(12C) C(12D) O(13A) 166.8(9) ? . . . .
C(12B) C(12C) C(12D) C(12E) 45.5(11) ? . . . .
O(13A) C(12D) C(12E) O(12E) -162.3(7) ? . . . .
O(13A) C(12D) C(12E) C(12F) 75.3(10) ? . . . .
C(12C) C(12D) C(12E) O(12E) -43.9(10) ? . . . .
C(12C) C(12D) C(12E) C(12F) -166.3(8) ? . . . .
O(12E) C(12E) C(12F) O(12F) 66.8(14) ? . . . .
O(12E) C(12E) C(12F) O(12G) -55(2) ? . . . .
C(12D) C(12E) C(12F) O(12F) -167.6(11) ? . . . .
C(12D) C(12E) C(12F) O(12G) 70.2(19) ? . . . .
O(13A) C(13A) C(13B) O(13B) 58.3(10) ? . . . .
O(13A) C(13A) C(13B) C(13C) -63.5(8) ? . . . .
O(13E) C(13A) C(13B) O(13B) -176.8(8) ? . . . .
O(13E) C(13A) C(13B) C(13C) 61.4(10) ? . . . .
O(13B) C(13B) C(13C) O(13C) 58.6(11) ? . . . .
O(13B) C(13B) C(13C) C(13D) -178.1(10) ? . . . .
C(13A) C(13B) C(13C) O(13C) -175.7(6) ? . . . .
C(13A) C(13B) C(13C) C(13D) -52.3(11) ? . . . .
O(13C) C(13C) C(13D) O(14A) -73.5(12) ? . . . .
O(13C) C(13C) C(13D) C(13E) 172.4(8) ? . . . .
C(13B) C(13C) C(13D) O(14A) 168.8(10) ? . . . .
C(13B) C(13C) C(13D) C(13E) 54.6(13) ? . . . .
O(14A) C(13D) C(13E) O(13E) -168.3(6) ? . . . .
O(14A) C(13D) C(13E) C(13F) 75.1(10) ? . . . .
C(13C) C(13D) C(13E) O(13E) -53.8(10) ? . . . .
C(13C) C(13D) C(13E) C(13F) -170.4(9) ? . . . .
O(13E) C(13E) C(13F) O(13F) -52.4(12) ? . . . .
C(13D) C(13E) C(13F) O(13F) 64.1(11) ? . . . .
O(14A) C(14A) C(14B) O(14B) 59.0(10) ? . . . .
O(14A) C(14A) C(14B) C(14C) -61.0(9) ? . . . .
O(14E) C(14A) C(14B) O(14B) 179.8(4) ? . . . .
O(14E) C(14A) C(14B) C(14C) 59.8(9) ? . . . .
O(14B) C(14B) C(14C) O(14C) 67.2(8) ? . . . .
O(14B) C(14B) C(14C) C(14D) -171.8(7) ? . . . .
C(14A) C(14B) C(14C) O(14C) -171.0(6) ? . . . .
C(14A) C(14B) C(14C) C(14D) -50.1(8) ? . . . .
O(14C) C(14C) C(14D) O(15A) -68.7(8) ? . . . .
O(14C) C(14C) C(14D) C(14E) 174.4(7) ? . . . .
C(14B) C(14C) C(14D) O(15A) 168.7(6) ? . . . .
C(14B) C(14C) C(14D) C(14E) 51.7(10) ? . . . .
O(15A) C(14D) C(14E) O(14E) -169.6(6) ? . . . .
O(15A) C(14D) C(14E) C(14F) 69.8(9) ? . . . .
C(14C) C(14D) C(14E) O(14E) -54.2(8) ? . . . .
C(14C) C(14D) C(14E) C(14F) -174.9(8) ? . . . .
O(14E) C(14E) C(14F) O(14F) -59.9(8) ? . . . .
C(14D) C(14E) C(14F) O(14F) 63.2(11) ? . . . .
O(15A) C(15A) C(15B) O(15B) 55.1(9) ? . . . .
O(15A) C(15A) C(15B) C(15C) -66.6(11) ? . . . .
O(15E) C(15A) C(15B) O(15B) -178.8(5) ? . . . .
O(15E) C(15A) C(15B) C(15C) 59.5(9) ? . . . .
O(15B) C(15B) C(15C) O(15C) 59.5(9) ? . . . .
O(15B) C(15B) C(15C) C(15D) -174.6(5) ? . . . .
C(15A) C(15B) C(15C) O(15C) -176.1(8) ? . . . .
C(15A) C(15B) C(15C) C(15D) -50.3(9) ? . . . .
O(15C) C(15C) C(15D) O(16A) -66.1(7) ? . . . .
O(15C) C(15C) C(15D) C(15E) 174.2(6) ? . . . .
C(15B) C(15C) C(15D) O(16A) 169.3(6) ? . . . .
C(15B) C(15C) C(15D) C(15E) 49.6(8) ? . . . .
O(16A) C(15D) C(15E) O(15E) -170.1(8) ? . . . .
O(16A) C(15D) C(15E) C(15F) 72.5(9) ? . . . .
C(15C) C(15D) C(15E) O(15E) -54.4(9) ? . . . .
C(15C) C(15D) C(15E) C(15F) -171.7(6) ? . . . .
O(15E) C(15E) C(15F) O(15F) -64.8(8) ? . . . .
C(15D) C(15E) C(15F) O(15F) 56.6(10) ? . . . .
O(16A) C(16A) C(16B) O(16B) 56.2(8) ? . . . .
O(16A) C(16A) C(16B) C(16C) -63.7(10) ? . . . .
O(16E) C(16A) C(16B) O(16B) 179.6(7) ? . . . .
O(16E) C(16A) C(16B) C(16C) 59.7(12) ? . . . .
O(16B) C(16B) C(16C) O(16C) 63.6(10) ? . . . .
O(16B) C(16B) C(16C) C(16D) -169.9(6) ? . . . .
C(16A) C(16B) C(16C) O(16C) -175.0(8) ? . . . .
C(16A) C(16B) C(16C) C(16D) -48.5(10) ? . . . .
O(16C) C(16C) C(16D) O(11A) -68.1(9) ? . . . .
O(16C) C(16C) C(16D) C(16E) 176.7(7) ? . . . .
C(16B) C(16C) C(16D) O(11A) 169.4(6) ? . . . .
C(16B) C(16C) C(16D) C(16E) 54.2(10) ? . . . .
O(11A) C(16D) C(16E) O(16E) -171.3(9) ? . . . .
O(11A) C(16D) C(16E) C(16F) 72.3(11) ? . . . .
C(16C) C(16D) C(16E) O(16E) -58.0(11) ? . . . .
C(16C) C(16D) C(16E) C(16F) -174.4(8) ? . . . .
O(16E) C(16E) C(16F) O(16F) -70.6(8) ? . . . .
C(16D) C(16E) C(16F) O(16F) 47.7(10) ? . . . .
O(21A) C(21A) C(21B) O(21B) 56.2(9) ? . . . .
O(21A) C(21A) C(21B) C(21C) -62.4(8) ? . . . .
O(21E) C(21A) C(21B) O(21B) -179.8(5) ? . . . .
O(21E) C(21A) C(21B) C(21C) 61.6(9) ? . . . .
O(21B) C(21B) C(21C) O(21C) 58.6(10) ? . . . .
O(21B) C(21B) C(21C) C(21D) -177.0(9) ? . . . .
C(21A) C(21B) C(21C) O(21C) -177.2(6) ? . . . .
C(21A) C(21B) C(21C) C(21D) -52.8(10) ? . . . .
O(21C) C(21C) C(21D) O(22A) -68.1(11) ? . . . .
O(21C) C(21C) C(21D) C(21E) 174.1(7) ? . . . .
C(21B) C(21C) C(21D) O(22A) 171.1(9) ? . . . .
C(21B) C(21C) C(21D) C(21E) 53.3(12) ? . . . .
O(22A) C(21D) C(21E) O(21E) -170.1(6) ? . . . .
O(22A) C(21D) C(21E) C(21F) 73.4(9) ? . . . .
C(21C) C(21D) C(21E) O(21E) -54.1(10) ? . . . .
C(21C) C(21D) C(21E) C(21F) -170.7(8) ? . . . .
O(21E) C(21E) C(21F) O(21F) 71.4(11) ? . . . .
C(21D) C(21E) C(21F) O(21F) -171.0(7) ? . . . .
O(22A) C(22A) C(22B) O(22B) 63.7(12) ? . . . .
O(22A) C(22A) C(22B) C(22C) -58.8(9) ? . . . .
O(22E) C(22A) C(22B) O(22B) -176.7(9) ? . . . .
O(22E) C(22A) C(22B) C(22C) 60.8(11) ? . . . .
O(22B) C(22B) C(22C) O(22C) 62.8(9) ? . . . .
O(22B) C(22B) C(22C) C(22D) -172.5(7) ? . . . .
C(22A) C(22B) C(22C) O(22C) -171.4(6) ? . . . .
C(22A) C(22B) C(22C) C(22D) -46.7(9) ? . . . .
O(22C) C(22C) C(22D) O(23A) -68.9(10) ? . . . .
O(22C) C(22C) C(22D) C(22E) 169.4(9) ? . . . .
C(22B) C(22C) C(22D) O(23A) 168.1(7) ? . . . .
C(22B) C(22C) C(22D) C(22E) 46.4(12) ? . . . .
O(23A) C(22D) C(22E) O(22E) -166.2(6) ? . . . .
O(23A) C(22D) C(22E) C(22F) 78.1(10) ? . . . .
C(22C) C(22D) C(22E) O(22E) -46.4(11) ? . . . .
C(22C) C(22D) C(22E) C(22F) -162.2(10) ? . . . .
O(22E) C(22E) C(22F) O(22F) 71.4(12) ? . . . .
C(22D) C(22E) C(22F) O(22F) -171.4(10) ? . . . .
O(23A) C(23A) C(23B) O(23B) 54.5(9) ? . . . .
O(23A) C(23A) C(23B) C(23C) -69.7(11) ? . . . .
O(23E) C(23A) C(23B) O(23B) 179.6(6) ? . . . .
O(23E) C(23A) C(23B) C(23C) 55.4(10) ? . . . .
O(23B) C(23B) C(23C) O(23C) 62.3(10) ? . . . .
O(23B) C(23B) C(23C) C(23D) -173.7(7) ? . . . .
C(23A) C(23B) C(23C) O(23C) -172.5(8) ? . . . .
C(23A) C(23B) C(23C) C(23D) -48.5(11) ? . . . .
O(23C) C(23C) C(23D) O(24A) -64.8(8) ? . . . .
O(23C) C(23C) C(23D) C(23E) 172.9(6) ? . . . .
C(23B) C(23C) C(23D) O(24A) 172.6(7) ? . . . .
C(23B) C(23C) C(23D) C(23E) 50.3(9) ? . . . .
O(24A) C(23D) C(23E) O(23E) -172.8(8) ? . . . .
O(24A) C(23D) C(23E) C(23F) 67.5(10) ? . . . .
C(23C) C(23D) C(23E) O(23E) -54.6(9) ? . . . .
C(23C) C(23D) C(23E) C(23F) -174.4(6) ? . . . .
O(23E) C(23E) C(23F) O(23F) -63.2(10) ? . . . .
C(23D) C(23E) C(23F) O(23F) 60.0(10) ? . . . .
O(24A) C(24A) C(24B) O(24B) 56.5(10) ? . . . .
O(24A) C(24A) C(24B) C(24C) -63.3(12) ? . . . .
O(24E) C(24A) C(24B) O(24B) -180.0(7) ? . . . .
O(24E) C(24A) C(24B) C(24C) 60.2(13) ? . . . .
O(24B) C(24B) C(24C) O(24C) 66.9(12) ? . . . .
O(24B) C(24B) C(24C) C(24D) -171.5(7) ? . . . .
C(24A) C(24B) C(24C) O(24C) -171.8(10) ? . . . .
C(24A) C(24B) C(24C) C(24D) -50.3(12) ? . . . .
O(24C) C(24C) C(24D) O(25A) -72.0(10) ? . . . .
O(24C) C(24C) C(24D) C(24E) 170.8(9) ? . . . .
C(24B) C(24C) C(24D) O(25A) 167.1(8) ? . . . .
C(24B) C(24C) C(24D) C(24E) 49.9(12) ? . . . .
O(25A) C(24D) C(24E) O(24E) -166.7(10) ? . . . .
O(25A) C(24D) C(24E) C(24F) 78.7(12) ? . . . .
C(24C) C(24D) C(24E) O(24E) -50.8(13) ? . . . .
C(24C) C(24D) C(24E) C(24F) -165.3(9) ? . . . .
O(24E) C(24E) C(24F) O(24F) -66.2(9) ? . . . .
C(24D) C(24E) C(24F) O(24F) 51.9(11) ? . . . .
O(25A) C(25A) C(25B) O(25B) 63.8(13) ? . . . .
O(25A) C(25A) C(25B) C(25C) -58.1(9) ? . . . .
O(25E) C(25A) C(25B) O(25B) -176.6(10) ? . . . .
O(25E) C(25A) C(25B) C(25C) 61.4(13) ? . . . .
O(25B) C(25B) C(25C) O(25C) 53.8(9) ? . . . .
O(25B) C(25B) C(25C) C(25D) -177.5(7) ? . . . .
C(25A) C(25B) C(25C) O(25C) 179.7(5) ? . . . .
C(25A) C(25B) C(25C) C(25D) -51.6(9) ? . . . .
O(25C) C(25C) C(25D) O(26A) -65.9(11) ? . . . .
O(25C) C(25C) C(25D) C(25E) 174.4(10) ? . . . .
C(25B) C(25C) C(25D) O(26A) 171.5(6) ? . . . .
C(25B) C(25C) C(25D) C(25E) 51.8(11) ? . . . .
O(26A) C(25D) C(25E) O(25E) -168.7(6) ? . . . .
O(26A) C(25D) C(25E) C(25F) 71.4(12) ? . . . .
C(25C) C(25D) C(25E) O(25E) -51.1(12) ? . . . .
C(25C) C(25D) C(25E) C(25F) -170.9(11) ? . . . .
O(25E) C(25E) C(25F) O(25F) -58.2(12) ? . . . .
C(25D) C(25E) C(25F) O(25F) 65.4(16) ? . . . .
O(26A) C(26A) C(26B) O(26B) 59.0(9) ? . . . .
O(26A) C(26A) C(26B) C(26C) -64.8(9) ? . . . .
O(26E) C(26A) C(26B) O(26B) 179.7(6) ? . . . .
O(26E) C(26A) C(26B) C(26C) 55.9(9) ? . . . .
O(26B) C(26B) C(26C) O(26C) 62.9(10) ? . . . .
O(26B) C(26B) C(26C) C(26D) -173.0(8) ? . . . .
C(26A) C(26B) C(26C) O(26C) -173.7(6) ? . . . .
C(26A) C(26B) C(26C) C(26D) -49.7(10) ? . . . .
O(26C) C(26C) C(26D) O(21A) -65.1(9) ? . . . .
O(26C) C(26C) C(26D) C(26E) 174.3(6) ? . . . .
C(26B) C(26C) C(26D) O(21A) 168.3(8) ? . . . .
C(26B) C(26C) C(26D) C(26E) 47.7(10) ? . . . .
O(21A) C(26D) C(26E) O(26E) -168.8(6) ? . . . .
O(21A) C(26D) C(26E) C(26F) 71.0(9) ? . . . .
C(26C) C(26D) C(26E) O(26E) -49.6(9) ? . . . .
C(26C) C(26D) C(26E) C(26F) -169.8(7) ? . . . .
O(26E) C(26E) C(26F) O(26F) -71.9(13) ? . . . .
C(26D) C(26E) C(26F) O(26F) 52.6(13) ? . . . .
N(11B) C(101) C(102) N(12A) 13(2) ? . . . .
N(11B) C(101) C(102) N(12B) -58(2) ? . . . .
N(11B) C(101) C(102) C(111) -111(3) ? . . . .
N(11B) C(101) C(111) N(11A) -20(2) ? . . . .
N(11B) C(101) C(111) N(12B) 41(4) ? . . . .
N(11B) C(101) C(111) C(102) 87(3) ? . . . .
C(102) C(101) C(111) N(11A) -107(2) ? . . . .
C(102) C(101) C(111) N(12B) -46(2) ? . . . .
C(111) C(101) C(102) N(12A) 123(3) ? . . . .
C(111) C(101) C(102) N(12B) 52(3) ? . . . .
N(12A) C(102) C(111) N(11A) 18(2) ? . . . .
N(12A) C(102) C(111) N(12B) 58(2) ? . . . .
N(12A) C(102) C(111) C(101) -70(3) ? . . . .
N(12B) C(102) C(111) N(11A) -39(2) ? . . . .
N(12B) C(102) C(111) C(101) -128(3) ? . . . .
C(101) C(102) C(111) N(11A) 89(3) ? . . . .
C(101) C(102) C(111) N(12B) 128(3) ? . . . .
N(13A) C(103) C(104) N(13B) 68.3(17) ? . . . .
N(13A) C(103) C(104) N(14A) 55(2) ? . . . .
N(13A) C(103) C(104) C(112) -49(2) ? . . . .
N(13A) C(103) C(104) C(113) 131(3) ? . . . .
N(13A) C(103) C(112) N(14A) 90.0(13) ? . . . .
N(13A) C(103) C(112) N(14B) 32.3(19) ? . . . .
N(13A) C(103) C(112) C(104) 134(2) ? . . . .
N(13A) C(103) C(112) C(113) 134(2) ? . . . .
N(13A) C(103) C(113) N(13B) 52(2) ? . . . .
N(13A) C(103) C(113) N(14A) 8(4) ? . . . .
N(13A) C(103) C(113) C(104) -58(4) ? . . . .
N(13A) C(103) C(113) C(112) -58(2) ? . . . .
N(13B) C(103) C(104) N(14A) -13(2) ? . . . .
N(13B) C(103) C(104) C(112) -117(2) ? . . . .
N(13B) C(103) C(104) C(113) 63(3) ? . . . .
N(13B) C(103) C(112) N(14A) 16.8(15) ? . . . .
N(13B) C(103) C(112) N(14B) -41(2) ? . . . .
N(13B) C(103) C(112) C(104) 61(2) ? . . . .
N(13B) C(103) C(112) C(113) 61(2) ? . . . .
N(13B) C(103) C(113) N(14A) -44(2) ? . . . .
N(13B) C(103) C(113) C(104) -110(3) ? . . . .
N(13B) C(103) C(113) C(112) -110(2) ? . . . .
C(104) C(103) C(112) N(14A) -44.0(18) ? . . . .
C(104) C(103) C(112) N(14B) -102(2) ? . . . .
C(104) C(103) C(112) C(113) 0(2) ? . . . .
C(112) C(103) C(104) N(13B) 117(2) ? . . . .
C(112) C(103) C(104) N(14A) 104(3) ? . . . .
C(112) C(103) C(104) C(113) -180(4) ? . . . .
C(104) C(103) C(113) N(13B) 110(3) ? . . . .
C(104) C(103) C(113) N(14A) 66(3) ? . . . .
C(104) C(103) C(113) C(112) -0(2) ? . . . .
C(113) C(103) C(104) N(13B) -63(3) ? . . . .
C(113) C(103) C(104) N(14A) -76(3) ? . . . .
C(113) C(103) C(104) C(112) 180(4) ? . . . .
C(112) C(103) C(113) N(13B) 110(2) ? . . . .
C(112) C(103) C(113) N(14A) 66(2) ? . . . .
C(112) C(103) C(113) C(104) 0(2) ? . . . .
C(113) C(103) C(112) N(14A) -44.0(18) ? . . . .
C(113) C(103) C(112) N(14B) -102(2) ? . . . .
C(113) C(103) C(112) C(104) -0(2) ? . . . .
N(13B) C(104) C(112) N(14A) 68.1(16) ? . . . .
N(13B) C(104) C(112) N(14B) 58(2) ? . . . .
N(13B) C(104) C(112) C(103) -46.1(15) ? . . . .
N(13B) C(104) C(112) C(113) -47(24) ? . . . .
N(13B) C(104) C(113) N(14A) -65.2(19) ? . . . .
N(13B) C(104) C(113) C(103) 50.3(17) ? . . . .
N(13B) C(104) C(113) C(112) 51(26) ? . . . .
N(14A) C(104) C(112) N(14B) -11(2) ? . . . .
N(14A) C(104) C(112) C(103) -114.2(19) ? . . . .
N(14A) C(104) C(112) C(113) -115(25) ? . . . .
N(14A) C(104) C(113) N(13B) 65.2(19) ? . . . .
N(14A) C(104) C(113) C(103) 115.4(16) ? . . . .
N(14A) C(104) C(113) C(112) 116(25) ? . . . .
C(103) C(104) C(112) N(14A) 114.2(19) ? . . . .
C(103) C(104) C(112) N(14B) 104(2) ? . . . .
C(103) C(104) C(112) C(113) -1(22) ? . . . .
C(103) C(104) C(113) N(13B) -50.3(17) ? . . . .
C(103) C(104) C(113) N(14A) -115.4(16) ? . . . .
C(103) C(104) C(113) C(112) 1(23) ? . . . .
C(112) C(104) C(113) N(13B) -51(26) ? . . . .
C(112) C(104) C(113) N(14A) -116(25) ? . . . .
C(112) C(104) C(113) C(103) -1(23) ? . . . .
C(113) C(104) C(112) N(14A) 115(25) ? . . . .
C(113) C(104) C(112) N(14B) 105(25) ? . . . .
C(113) C(104) C(112) C(103) 1(22) ? . . . .
N(15A) C(105) C(106) N(16A) 50.2(15) ? . . . .
N(15A) C(105) C(106) N(16B) 1.4(16) ? . . . .
N(15B) C(105) C(106) N(16A) -3.8(13) ? . . . .
N(15B) C(105) C(106) N(16B) -52.6(14) ? . . . .
N(14A) C(112) C(113) N(13B) 67.8(16) ? . . . .
N(14A) C(112) C(113) C(103) 117(2) ? . . . .
N(14A) C(112) C(113) C(104) -62(25) ? . . . .
N(14B) C(112) C(113) N(13B) 52(2) ? . . . .
N(14B) C(112) C(113) N(14A) -15.4(19) ? . . . .
N(14B) C(112) C(113) C(103) 102(2) ? . . . .
N(14B) C(112) C(113) C(104) -77(25) ? . . . .
C(103) C(112) C(113) N(13B) -49.4(15) ? . . . .
C(103) C(112) C(113) N(14A) -117(2) ? . . . .
C(103) C(112) C(113) C(104) -179(24) ? . . . .
C(104) C(112) C(113) N(13B) 130(26) ? . . . .
C(104) C(112) C(113) N(14A) 62(25) ? . . . .
C(104) C(112) C(113) C(103) 179(24) ? . . . .
